data_7225244
loop_
_publ_author_name
'Kumari, Harshita'
'Mayhan, Collin M.'
'Barnes, Charles L.'
'Deakyne, Carol A.'
'Atwood, Jerry L.'

_publ_section_title
;
 Metal exchange study of pyrogallol[4]arene based dimers
;
_journal_issue 26
_journal_name_full CrystEngComm
_journal_page_first 4909
_journal_paper_doi 10.1039/C6CE00639F
_journal_volume 18
_journal_year 2016
_chemical_formula_moiety 'C139 H155 N7 O26 Zn8'
_chemical_formula_sum 'C139 H155 N7 O26 Zn8'
_chemical_formula_weight 2862.65
_space_group_crystal_system triclinic
_space_group_IT_number 2
_space_group_name_Hall '-P 1'
_space_group_name_H-M_alt 'P -1'
_symmetry_space_group_name_Hall '-P 1'
_symmetry_space_group_name_H-M 'P -1'
_atom_sites_solution_hydrogens geom
_audit_creation_method SHELXL-2014/7
_audit_update_record
;
2016-03-20 deposited with the CCDC.
2016-05-16 downloaded from the CCDC.
;
_cell_angle_alpha 111.723(8)
_cell_angle_beta 93.518(8)
_cell_angle_gamma 102.470(8)
_cell_formula_units_Z 2
_cell_length_a 17.042(10)
_cell_length_b 19.312(11)
_cell_length_c 25.505(15)
_cell_measurement_reflns_used 1839
_cell_measurement_temperature 173(2)
_cell_measurement_theta_max 21.7
_cell_measurement_theta_min 2.2
_cell_volume 7521(8)
_computing_cell_refinement 'APEX2 (Bruker AXS, 2008)'
_computing_data_collection 'APEX2 (Bruker AXS, 2008)'
_computing_data_reduction 'APEX2 (Bruker AXS, 2008)'
_computing_molecular_graphics 'X-SEED, Barbour, 2001'
_computing_publication_material 'CIFTAB (Sheldrick, 2013)'
_computing_structure_refinement 'SHELXL-2013 (Sheldrick, 2013)'
_computing_structure_solution 'SHELXS-2013 (Sheldrick, 2013)'
_diffrn_ambient_temperature 173(2)
_diffrn_measured_fraction_theta_full 0.991
_diffrn_measured_fraction_theta_max 0.991
_diffrn_measurement_device_type 'Bruker APEXII CCD area detector'
_diffrn_measurement_method 'omega scans'
_diffrn_radiation_type MoK\a
_diffrn_radiation_wavelength 0.71073
_diffrn_reflns_av_R_equivalents 0.3220
_diffrn_reflns_av_unetI/netI 0.4399
_diffrn_reflns_Laue_measured_fraction_full 0.991
_diffrn_reflns_Laue_measured_fraction_max 0.991
_diffrn_reflns_limit_h_max 18
_diffrn_reflns_limit_h_min -18
_diffrn_reflns_limit_k_max 21
_diffrn_reflns_limit_k_min -21
_diffrn_reflns_limit_l_max 28
_diffrn_reflns_limit_l_min -28
_diffrn_reflns_number 63169
_diffrn_reflns_point_group_measured_fraction_full 0.991
_diffrn_reflns_point_group_measured_fraction_max 0.991
_diffrn_reflns_theta_full 23.333
_diffrn_reflns_theta_max 23.333
_diffrn_reflns_theta_min 0.870
_diffrn_standards_decay_% 0.0
_exptl_absorpt_coefficient_mu 1.318
_exptl_absorpt_correction_T_max 0.78
_exptl_absorpt_correction_T_min 0.56
_exptl_absorpt_correction_type multi-scan
_exptl_absorpt_process_details
;
 Data were corrected for decay and absorption using the program SADABS 
 (Sheldrick, G. M. (2003). SADABS. Version 2.10. University of
 G\"ottingen, Germany).
;
_exptl_crystal_colour Pale_Yellow
_exptl_crystal_density_diffrn 1.264
_exptl_crystal_description Prism
_exptl_crystal_F_000 2972
_exptl_crystal_size_max 0.350
_exptl_crystal_size_mid 0.300
_exptl_crystal_size_min 0.200
_refine_diff_density_max 1.655
_refine_diff_density_min -1.194
_refine_diff_density_rms 0.212
_refine_ls_extinction_method none
_refine_ls_goodness_of_fit_ref 1.006
_refine_ls_hydrogen_treatment constr
_refine_ls_matrix_type full
_refine_ls_number_parameters 1195
_refine_ls_number_reflns 21624
_refine_ls_number_restraints 286
_refine_ls_restrained_S_all 1.003
_refine_ls_R_factor_all 0.3279
_refine_ls_R_factor_gt 0.1297
_refine_ls_shift/su_max 0.000
_refine_ls_shift/su_mean 0.000
_refine_ls_structure_factor_coef Fsqd
_refine_ls_weighting_details 'w=1/[\s^2^(Fo^2^)+(0.2000P)^2^] where P=(Fo^2^+2Fc^2^)/3'
_refine_ls_weighting_scheme calc
_refine_ls_wR_factor_gt 0.3363
_refine_ls_wR_factor_ref 0.4460
_reflns_Friedel_coverage 0.000
_reflns_number_gt 6162
_reflns_number_total 21624
_reflns_threshold_expression 'I > 2\s(I)'
_cod_data_source_file c6ce00639f2.cif
_cod_data_source_block PgC6Zn
_cod_depositor_comments 'Adding full bibliography for 7225244.cif.'
_cod_database_code 7225244
_shelx_shelxl_version_number 2014/7
_shelx_space_group_comment
;
The symmetry employed for this shelxl refinement is uniquely defined
by the following loop, which should always be used as a source of
symmetry information in preference to the above space-group names.
They are only intended as comments.
;
_shelx_estimated_absorpt_t_min 0.656
_shelx_estimated_absorpt_t_max 0.779

loop_
_space_group_symop_operation_xyz
'x, y, z'
'-x, -y, -z'

loop_
_atom_site_label
_atom_site_type_symbol
_atom_site_fract_x
_atom_site_fract_y
_atom_site_fract_z
_atom_site_U_iso_or_equiv
_atom_site_adp_type
_atom_site_occupancy
_atom_site_site_symmetry_order
_atom_site_calc_flag
_atom_site_refinement_flags_posn
_atom_site_refinement_flags_adp
Zn1 Zn -0.12444(16) 1.01338(17) 0.35874(10) 0.0445(9) Uani 1 1 d . .
O1 O -0.2150(8) 0.9733(9) 0.2891(5) 0.042(4) Uani 1 1 d . .
C1 C -0.2954(13) 0.7691(15) 0.1896(9) 0.037(6) Uani 1 1 d . .
H1 H -0.3275 0.7398 0.1530 0.045 Uiso 1 1 calc R U
Zn2 Zn -0.06625(16) 1.10958(17) 0.25671(11) 0.0468(9) Uani 1 1 d . .
O2 O -0.1510(8) 0.8996(8) 0.3457(5) 0.037(4) Uani 1 1 d . .
Zn3 Zn 0.04000(17) 1.06539(18) 0.12703(11) 0.0497(9) Uani 1 1 d . .
O3 O -0.1860(8) 0.7430(9) 0.3059(6) 0.043(4) Uani 1 1 d . .
Zn4 Zn 0.13008(16) 0.90351(18) 0.03979(11) 0.0480(9) Uani 1 1 d . .
O4 O -0.1804(9) 1.0336(10) 0.2267(6) 0.062(5) Uani 1 1 d . .
Zn5 Zn 0.15425(16) 0.71786(17) 0.05218(11) 0.0461(9) Uani 1 1 d . .
O5 O -0.0517(8) 1.0637(10) 0.1736(6) 0.049(5) Uani 1 1 d . .
Zn6 Zn 0.09655(16) 0.62110(17) 0.15429(11) 0.0461(9) Uani 1 1 d . .
O6 O -0.0477(8) 0.9815(9) 0.0651(6) 0.046(5) Uani 1 1 d . .
Zn7 Zn -0.00732(16) 0.66779(17) 0.28620(11) 0.0452(9) Uani 1 1 d . .
O7 O 0.0065(9) 0.8742(9) 0.0058(5) 0.047(5) Uani 1 1 d . .
Zn8 Zn -0.09978(15) 0.82798(17) 0.37222(10) 0.0416(8) Uani 1 1 d . .
O8 O 0.1019(8) 0.7930(9) 0.0305(6) 0.045(4) Uani 1 1 d . .
O9 O 0.0371(9) 0.6493(9) 0.0271(6) 0.047(5) Uani 1 1 d . .
O10 O 0.0008(8) 0.5866(10) 0.0886(6) 0.062(6) Uani 1 1 d . .
O11 O 0.0066(8) 0.6270(9) 0.2025(5) 0.042(4) Uani 1 1 d . .
O12 O -0.1246(9) 0.6404(9) 0.2534(7) 0.055(5) Uiso 1 1 d . .
O13 O 0.0574(9) 1.1564(9) 0.2812(6) 0.043(4) Uani 1 1 d . .
O14 O -0.0551(8) 1.0799(9) 0.3226(6) 0.050(5) Uani 1 1 d . .
O15 O -0.0136(8) 1.0321(9) 0.4062(6) 0.045(4) Uani 1 1 d . .
O16 O 0.0013(7) 0.9173(9) 0.4166(5) 0.042(4) Uani 1 1 d . .
O17 O -0.0118(8) 0.7692(8) 0.3449(6) 0.033(4) Uiso 1 1 d . .
O18 O 0.1153(8) 0.7172(9) 0.3093(5) 0.041(4) Uani 1 1 d . .
O19 O 0.1828(8) 0.6912(8) 0.2269(5) 0.038(4) Uani 1 1 d . .
O20 O 0.1607(9) 0.6915(8) 0.1196(6) 0.047(5) Uani 1 1 d . .
O21 O 0.2530(8) 0.8073(9) 0.0988(5) 0.049(5) Uani 1 1 d . .
O22 O 0.2344(9) 0.9241(9) 0.0912(6) 0.047(4) Uiso 1 1 d . .
O23 O 0.1243(8) 1.0048(9) 0.1031(6) 0.048(5) Uani 1 1 d . .
O24 O 0.1225(9) 1.1230(9) 0.1975(6) 0.052(5) Uani 1 1 d . .
O2L O -0.0913(12) 1.2130(11) 0.2678(9) 0.093(7) Uani 1 1 d . .
O3L O 0.0402(9) 1.1534(9) 0.1032(6) 0.049(4) Uiso 1 1 d . .
C2 C -0.2678(12) 0.7301(14) 0.2174(10) 0.038(7) Uani 1 1 d . .
C3 C -0.2218(13) 0.7777(13) 0.2740(9) 0.034(6) Uiso 1 1 d . .
C4 C -0.2046(12) 0.8570(13) 0.2952(9) 0.032(6) Uiso 1 1 d . .
C5 C -0.2334(13) 0.8940(13) 0.2653(9) 0.032(6) Uiso 1 1 d . .
C6 C -0.2808(12) 0.8503(16) 0.2103(10) 0.047(7) Uani 1 1 d . .
C7 C -0.3102(12) 0.8897(14) 0.1753(10) 0.050(7) Uiso 1 1 d D .
H7 H -0.3194 0.9384 0.2034 0.060 Uiso 1 1 calc R U
C8 C -0.2410(13) 0.8645(13) 0.0850(9) 0.039(6) Uiso 1 1 d . .
H8 H -0.2812 0.8171 0.0657 0.047 Uiso 1 1 calc R U
C9 C -0.2418(14) 0.9157(16) 0.1436(9) 0.050(7) Uani 1 1 d . .
C10 C -0.1809(12) 0.9820(16) 0.1709(10) 0.054(8) Uani 1 1 d . .
C11 C -0.1162(14) 1.0005(15) 0.1450(10) 0.044(7) Uani 1 1 d . .
C12 C -0.1148(14) 0.9565(16) 0.0856(10) 0.060(9) Uani 1 1 d . .
C13 C -0.1772(14) 0.8896(13) 0.0590(10) 0.040(6) Uiso 1 1 d . .
C14 C -0.1687(11) 0.8311(14) -0.0035(9) 0.055(8) Uani 1 1 d D .
H14 H -0.1373 0.8634 -0.0220 0.066 Uiso 1 1 calc R U
C15 C -0.1474(14) 0.7112(13) 0.0066(9) 0.039(6) Uiso 1 1 d . .
H15 H -0.2048 0.6937 0.0030 0.047 Uiso 1 1 calc R U
C16 C -0.1160(14) 0.7771(14) 0.0031(9) 0.040(6) Uiso 1 1 d . .
C17 C -0.0330(14) 0.8065(14) 0.0084(9) 0.036(6) Uiso 1 1 d . .
C18 C 0.0171(14) 0.7642(18) 0.0200(9) 0.052(8) Uani 1 1 d . .
C19 C -0.0168(13) 0.6886(15) 0.0196(8) 0.031(6) Uani 1 1 d . .
C20 C -0.0985(15) 0.6660(14) 0.0155(10) 0.045(7) Uiso 1 1 d . .
C21 C -0.1374(11) 0.5893(12) 0.0169(9) 0.041(7) Uani 1 1 d D .
H21 H -0.1007 0.5551 0.0015 0.050 Uiso 1 1 calc R U
C22 C -0.2056(14) 0.6130(13) 0.1063(9) 0.048(7) Uani 1 1 d . .
H22 H -0.2514 0.6189 0.0868 0.058 Uiso 1 1 calc R U
C23 C -0.1415(12) 0.5964(14) 0.0776(9) 0.048(8) Uani 1 1 d . .
C24 C -0.0718(13) 0.6007(12) 0.1113(9) 0.039(7) Uani 1 1 d . .
C25 C -0.0658(14) 0.6173(13) 0.1706(10) 0.041(6) Uiso 1 1 d . .
C26 C -0.1369(12) 0.6264(13) 0.1942(8) 0.031(6) Uani 1 1 d . .
C27 C -0.2051(14) 0.6215(13) 0.1638(10) 0.042(6) Uiso 1 1 d . .
C28 C -0.2772(11) 0.6429(13) 0.1932(10) 0.054(8) Uani 1 1 d D .
H28 H -0.2766 0.6276 0.2266 0.064 Uiso 1 1 calc R U
C29 C -0.3932(12) 0.8441(14) 0.1377(10) 0.071(10) Uani 1 1 d D .
H29A H -0.3879 0.7943 0.1096 0.086 Uiso 1 1 calc R U
H29B H -0.4330 0.8327 0.1620 0.086 Uiso 1 1 calc R U
C30 C -0.4250(11) 0.8884(13) 0.1059(9) 0.059(8) Uani 1 1 d D .
H30A H -0.3890 0.8941 0.0779 0.071 Uiso 1 1 calc R U
H30B H -0.4243 0.9406 0.1334 0.071 Uiso 1 1 calc R U
C31 C -0.5126(13) 0.8454(15) 0.0744(10) 0.080(10) Uani 1 1 d D .
H31A H -0.5146 0.7905 0.0526 0.096 Uiso 1 1 calc R U
H31B H -0.5495 0.8475 0.1032 0.096 Uiso 1 1 calc R U
C32 C -0.5435(15) 0.8781(16) 0.0337(10) 0.082(10) Uani 1 1 d D .
H32A H -0.6036 0.8604 0.0252 0.098 Uiso 1 1 calc R U
H32B H -0.5282 0.9351 0.0524 0.098 Uiso 1 1 calc R U
C33 C -0.509(2) 0.853(2) -0.0219(11) 0.127(15) Uani 1 1 d D .
H33A H -0.5226 0.7964 -0.0404 0.152 Uiso 1 1 calc R U
H33B H -0.4489 0.8729 -0.0140 0.152 Uiso 1 1 calc R U
C34 C -0.544(3) 0.8852(18) -0.0619(12) 0.19(3) Uani 1 1 d D .
H34A H -0.5214 0.8691 -0.0976 0.290 Uiso 1 1 calc R U
H34B H -0.6033 0.8654 -0.0701 0.290 Uiso 1 1 calc R U
H34C H -0.5297 0.9417 -0.0437 0.290 Uiso 1 1 calc R U
C35 C -0.2510(11) 0.7864(13) -0.0432(9) 0.054(8) Uani 1 1 d D .
H35A H -0.2441 0.7404 -0.0748 0.065 Uiso 1 1 calc R U
H35B H -0.2914 0.7689 -0.0215 0.065 Uiso 1 1 calc R U
C36 C -0.281(2) 0.8385(17) -0.0670(14) 0.157(17) Uiso 1 1 d D .
H36A H -0.2364 0.8612 -0.0838 0.188 Uiso 1 1 calc R U
H36B H -0.2923 0.8815 -0.0351 0.188 Uiso 1 1 calc R U
C37 C -0.3579(19) 0.799(2) -0.1130(12) 0.150 Uiso 1 1 d D U
H37A H -0.4015 0.7722 -0.0979 0.180 Uiso 1 1 calc R U
H37B H -0.3775 0.8380 -0.1225 0.180 Uiso 1 1 calc R U
C38 C -0.3392(19) 0.741(2) -0.1665(14) 0.150 Uiso 1 1 d D U
H38A H -0.3361 0.6929 -0.1614 0.180 Uiso 1 1 calc R U
H38B H -0.2874 0.7624 -0.1769 0.180 Uiso 1 1 calc R U
C39 C -0.413(2) 0.725(3) -0.2128(14) 0.200 Uiso 1 1 d D U
H39A H -0.4178 0.7743 -0.2141 0.240 Uiso 1 1 calc R U
H39B H -0.4027 0.6922 -0.2507 0.240 Uiso 1 1 calc R U
C40 C -0.495(2) 0.684(3) -0.201(2) 0.200 Uiso 1 1 d D U
H40A H -0.5385 0.6754 -0.2312 0.300 Uiso 1 1 calc R U
H40B H -0.4909 0.6342 -0.2006 0.300 Uiso 1 1 calc R U
H40C H -0.5060 0.7163 -0.1640 0.300 Uiso 1 1 calc R U
C41 C -0.2232(13) 0.5472(13) -0.0209(10) 0.059(8) Uiso 1 1 d D .
H41A H -0.2637 0.5752 -0.0039 0.070 Uiso 1 1 calc R U
H41B H -0.2210 0.5470 -0.0597 0.070 Uiso 1 1 calc R U
C42 C -0.2487(11) 0.4657(13) -0.0250(11) 0.078(10) Uani 1 1 d D .
H42A H -0.2431 0.4669 0.0142 0.093 Uiso 1 1 calc R U
H42B H -0.2104 0.4375 -0.0453 0.093 Uiso 1 1 calc R U
C43 C -0.3353(13) 0.4199(17) -0.0550(12) 0.18(3) Uani 1 1 d D .
H43A H -0.3518 0.3753 -0.0441 0.217 Uiso 1 1 calc R U
H43B H -0.3729 0.4531 -0.0418 0.217 Uiso 1 1 calc R U
C44 C -0.3434(17) 0.391(2) -0.1185(12) 0.22(3) Uani 1 1 d D .
H44A H -0.2982 0.3675 -0.1311 0.263 Uiso 1 1 calc R U
H44B H -0.3380 0.4358 -0.1298 0.263 Uiso 1 1 calc R U
C45 C -0.4250(17) 0.332(2) -0.1498(14) 0.131(16) Uani 1 1 d D .
H45A H -0.4264 0.2826 -0.1454 0.157 Uiso 1 1 calc R U
H45B H -0.4707 0.3512 -0.1331 0.157 Uiso 1 1 calc R U
C46 C -0.433(2) 0.318(3) -0.2129(13) 0.20(3) Uani 1 1 d D .
H46A H -0.4850 0.2802 -0.2331 0.304 Uiso 1 1 calc R U
H46B H -0.4323 0.3667 -0.2170 0.304 Uiso 1 1 calc R U
H46C H -0.3882 0.2983 -0.2293 0.304 Uiso 1 1 calc R U
C47 C -0.3614(11) 0.5996(12) 0.1554(10) 0.065(9) Uani 1 1 d D .
H47A H -0.4043 0.6162 0.1777 0.079 Uiso 1 1 calc R U
H47B H -0.3646 0.6143 0.1222 0.079 Uiso 1 1 calc R U
C48 C -0.3783(13) 0.5126(11) 0.1339(10) 0.055(7) Uiso 1 1 d D .
H48A H -0.3776 0.4969 0.1667 0.066 Uiso 1 1 calc R U
H48B H -0.3352 0.4952 0.1120 0.066 Uiso 1 1 calc R U
C49 C -0.4624(14) 0.4741(13) 0.0951(12) 0.084(10) Uiso 1 1 d D .
H49A H -0.5054 0.4886 0.1181 0.100 Uiso 1 1 calc R U
H49B H -0.4643 0.4938 0.0644 0.100 Uiso 1 1 calc R U
C50 C -0.4793(16) 0.3877(14) 0.0685(12) 0.112(13) Uani 1 1 d D .
H50A H -0.4703 0.3683 0.0987 0.135 Uiso 1 1 calc R U
H50B H -0.4409 0.3728 0.0413 0.135 Uiso 1 1 calc R U
C51 C -0.5670(15) 0.3503(15) 0.0370(12) 0.092(11) Uani 1 1 d D .
H51A H -0.5786 0.2937 0.0251 0.110 Uiso 1 1 calc R U
H51B H -0.6051 0.3692 0.0633 0.110 Uiso 1 1 calc R U
C52 C -0.5813(14) 0.3683(19) -0.0153(12) 0.100(12) Uani 1 1 d D .
H52A H -0.6378 0.3435 -0.0342 0.150 Uiso 1 1 calc R U
H52B H -0.5710 0.4243 -0.0037 0.150 Uiso 1 1 calc R U
H52C H -0.5445 0.3489 -0.0419 0.150 Uiso 1 1 calc R U
C53 C 0.1846(14) 1.1014(13) 0.3728(9) 0.043(7) Uani 1 1 d . .
H53 H 0.2395 1.0998 0.3797 0.051 Uiso 1 1 calc R U
C54 C 0.1681(14) 1.1334(13) 0.3337(10) 0.039(6) Uiso 1 1 d . .
C55 C 0.0816(13) 1.1270(14) 0.3201(9) 0.046(7) Uani 1 1 d . .
C56 C 0.0225(15) 1.0869(14) 0.3428(10) 0.043(6) Uiso 1 1 d . .
C57 C 0.0499(13) 1.0663(12) 0.3841(9) 0.034(6) Uiso 1 1 d . .
C58 C 0.1331(13) 1.0725(12) 0.4021(9) 0.030(6) Uiso 1 1 d . .
C59 C 0.1513(11) 1.0359(12) 0.4424(8) 0.035(6) Uiso 1 1 d D .
H59 H 0.1089 1.0403 0.4680 0.042 Uiso 1 1 calc R U
C60 C 0.2100(13) 0.9236(12) 0.3844(8) 0.032(6) Uiso 1 1 d . .
H60 H 0.2588 0.9613 0.3888 0.038 Uiso 1 1 calc R U
C61 C 0.1449(13) 0.9478(13) 0.4099(9) 0.037(6) Uiso 1 1 d . .
C62 C 0.0720(14) 0.8967(14) 0.3963(10) 0.046(7) Uiso 1 1 d . .
C63 C 0.0601(13) 0.8175(12) 0.3592(9) 0.031(6) Uiso 1 1 d . .
C64 C 0.1305(12) 0.7942(12) 0.3432(8) 0.025(5) Uiso 1 1 d . .
C65 C 0.2061(12) 0.8489(12) 0.3539(8) 0.028(5) Uiso 1 1 d . .
C66 C 0.2754(11) 0.8157(14) 0.3256(9) 0.047(7) Uiso 1 1 d D .
H66 H 0.2647 0.7602 0.3201 0.056 Uiso 1 1 calc R U
C67 C 0.3129(13) 0.8774(14) 0.2545(10) 0.042(6) Uiso 1 1 d . .
H67 H 0.3438 0.9225 0.2856 0.050 Uiso 1 1 calc R U
C68 C 0.2770(12) 0.8210(12) 0.2671(8) 0.028(5) Uiso 1 1 d . .
C69 C 0.2242(14) 0.7541(14) 0.2199(10) 0.038(6) Uiso 1 1 d . .
C70 C 0.2233(16) 0.7553(15) 0.1647(9) 0.053(8) Uani 1 1 d . .
C71 C 0.2637(14) 0.8127(14) 0.1537(10) 0.040(6) Uiso 1 1 d . .
C72 C 0.3116(13) 0.8801(13) 0.1989(9) 0.036(6) Uiso 1 1 d . .
C73 C 0.3523(12) 0.9488(14) 0.1875(9) 0.059(8) Uani 1 1 d D .
H73 H 0.3615 0.9285 0.1468 0.071 Uiso 1 1 calc R U
C74 C 0.2917(13) 1.0572(13) 0.2443(10) 0.048(7) Uani 1 1 d . .
H74 H 0.3253 1.0646 0.2781 0.057 Uiso 1 1 calc R U
C75 C 0.2965(15) 0.9990(16) 0.1913(9) 0.059(8) Uani 1 1 d . .
C76 C 0.2396(16) 0.9876(15) 0.1439(10) 0.051(7) Uani 1 1 d . .
C77 C 0.1827(13) 1.0242(16) 0.1466(9) 0.050(8) Uani 1 1 d . .
C78 C 0.1848(15) 1.0840(15) 0.1962(11) 0.049(7) Uiso 1 1 d . .
C79 C 0.2373(12) 1.1039(12) 0.2473(9) 0.032(6) Uani 1 1 d . .
C80 C 0.2317(11) 1.1696(14) 0.3048(9) 0.055(8) Uani 1 1 d D .
H80 H 0.2101 1.2081 0.2947 0.066 Uiso 1 1 calc R U
C81 C 0.2338(11) 1.0835(12) 0.4801(8) 0.043(6) Uiso 1 1 d D .
H81A H 0.2776 1.0773 0.4563 0.051 Uiso 1 1 calc R U
H81B H 0.2343 1.1388 0.4960 0.051 Uiso 1 1 calc R U
C82 C 0.2509(12) 1.0588(11) 0.5291(7) 0.041(6) Uiso 1 1 d D .
H82A H 0.2672 1.0098 0.5136 0.049 Uiso 1 1 calc R U
H82B H 0.1998 1.0485 0.5446 0.049 Uiso 1 1 calc R U
C83 C 0.3174(12) 1.1177(13) 0.5786(8) 0.054(8) Uani 1 1 d D .
H83A H 0.3631 1.1400 0.5627 0.065 Uiso 1 1 calc R U
H83B H 0.2949 1.1603 0.6020 0.065 Uiso 1 1 calc R U
C84 C 0.3495(12) 1.0814(11) 0.6167(7) 0.050(8) Uani 1 1 d D .
H84A H 0.3761 1.0418 0.5941 0.060 Uiso 1 1 calc R U
H84B H 0.3032 1.0554 0.6302 0.060 Uiso 1 1 calc R U
C85 C 0.4115(13) 1.1425(11) 0.6693(8) 0.047(7) Uiso 1 1 d D .
H85A H 0.4564 1.1707 0.6562 0.056 Uiso 1 1 calc R U
H85B H 0.3842 1.1803 0.6936 0.056 Uiso 1 1 calc R U
C86 C 0.4461(15) 1.1029(16) 0.7045(9) 0.080(10) Uani 1 1 d D .
H86A H 0.4850 1.1419 0.7374 0.120 Uiso 1 1 calc R U
H86B H 0.4016 1.0757 0.7178 0.120 Uiso 1 1 calc R U
H86C H 0.4737 1.0660 0.6805 0.120 Uiso 1 1 calc R U
C87 C 0.3599(11) 0.8601(14) 0.3629(8) 0.054(8) Uani 1 1 d D .
H87A H 0.4026 0.8387 0.3429 0.065 Uiso 1 1 calc R U
H87B H 0.3709 0.9151 0.3687 0.065 Uiso 1 1 calc R U
C88 C 0.3630(10) 0.8535(14) 0.4214(7) 0.044(7) Uani 1 1 d D .
H88A H 0.3329 0.8883 0.4459 0.053 Uiso 1 1 calc R U
H88B H 0.3356 0.8001 0.4159 0.053 Uiso 1 1 calc R U
C89 C 0.4503(10) 0.8746(17) 0.4516(8) 0.064(9) Uani 1 1 d D .
H89A H 0.4801 0.9250 0.4522 0.077 Uiso 1 1 calc R U
H89B H 0.4780 0.8353 0.4299 0.077 Uiso 1 1 calc R U
C90 C 0.4527(10) 0.8791(15) 0.5139(7) 0.054(8) Uani 1 1 d D .
H90A H 0.4233 0.9169 0.5356 0.065 Uiso 1 1 calc R U
H90B H 0.4258 0.8281 0.5136 0.065 Uiso 1 1 calc R U
C91 C 0.5420(11) 0.9041(15) 0.5427(8) 0.060(8) Uani 1 1 d D .
H91A H 0.5711 0.8662 0.5210 0.072 Uiso 1 1 calc R U
H91B H 0.5689 0.9548 0.5424 0.072 Uiso 1 1 calc R U
C92 C 0.5465(17) 0.9098(17) 0.6046(8) 0.089(11) Uani 1 1 d D .
H92A H 0.6036 0.9258 0.6224 0.134 Uiso 1 1 calc R U
H92B H 0.5183 0.9479 0.6262 0.134 Uiso 1 1 calc R U
H92C H 0.5205 0.8594 0.6047 0.134 Uiso 1 1 calc R U
C93 C 0.4365(12) 0.9914(14) 0.2237(9) 0.056(8) Uani 1 1 d D .
H93A H 0.4297 1.0136 0.2644 0.068 Uiso 1 1 calc R U
H93B H 0.4691 0.9535 0.2196 0.068 Uiso 1 1 calc R U
C94 C 0.4834(11) 1.0553(13) 0.2083(9) 0.058(8) Uani 1 1 d D .
H94A H 0.4518 1.0942 0.2137 0.070 Uiso 1 1 calc R U
H94B H 0.4889 1.0335 0.1673 0.070 Uiso 1 1 calc R U
C95 C 0.5683(13) 1.0956(15) 0.2436(12) 0.087(10) Uani 1 1 d D .
H95A H 0.6036 1.0595 0.2340 0.104 Uiso 1 1 calc R U
H95B H 0.5646 1.1122 0.2848 0.104 Uiso 1 1 calc R U
C96 C 0.6048(19) 1.1663(18) 0.2300(17) 0.150 Uiso 1 1 d D U
H96A H 0.5676 1.2007 0.2378 0.180 Uiso 1 1 calc R U
H96B H 0.6099 1.1490 0.1890 0.180 Uiso 1 1 calc R U
C97 C 0.690(2) 1.212(2) 0.2666(19) 0.200 Uiso 1 1 d D U
H97A H 0.6849 1.2283 0.3077 0.240 Uiso 1 1 calc R U
H97B H 0.7273 1.1778 0.2583 0.240 Uiso 1 1 calc R U
C98 C 0.725(2) 1.284(2) 0.253(2) 0.200 Uiso 1 1 d D U
H98A H 0.7785 1.3116 0.2768 0.300 Uiso 1 1 calc R U
H98B H 0.7306 1.2672 0.2129 0.300 Uiso 1 1 calc R U
H98C H 0.6882 1.3177 0.2622 0.300 Uiso 1 1 calc R U
C99 C 0.3155(12) 1.2128(13) 0.3430(8) 0.058(8) Uani 1 1 d D .
H99A H 0.3551 1.2302 0.3208 0.070 Uiso 1 1 calc R U
H99B H 0.3365 1.1784 0.3576 0.070 Uiso 1 1 calc R U
C100 C 0.3034(15) 1.2833(15) 0.3934(11) 0.124(15) Uani 1 1 d D .
H10A H 0.2757 1.3134 0.3780 0.149 Uiso 1 1 calc R U
H10B H 0.2676 1.2647 0.4172 0.149 Uiso 1 1 calc R U
C101 C 0.3839(19) 1.3360(17) 0.4309(13) 0.150 Uiso 1 1 d D U
H10C H 0.4232 1.3480 0.4065 0.180 Uiso 1 1 calc R U
H10D H 0.3746 1.3851 0.4571 0.180 Uiso 1 1 calc R U
C102 C 0.419(2) 1.2973(18) 0.4658(14) 0.150 Uiso 1 1 d D U
H10E H 0.4466 1.2592 0.4416 0.180 Uiso 1 1 calc R U
H10F H 0.3758 1.2702 0.4805 0.180 Uiso 1 1 calc R U
C103 C 0.482(2) 1.362(3) 0.5164(15) 0.200 Uiso 1 1 d D U
H10G H 0.5220 1.3414 0.5319 0.240 Uiso 1 1 calc R U
H10H H 0.5121 1.4030 0.5047 0.240 Uiso 1 1 calc R U
C104 C 0.426(3) 1.393(2) 0.5598(16) 0.200 Uiso 1 1 d D U
H10I H 0.4589 1.4350 0.5944 0.300 Uiso 1 1 calc R U
H10J H 0.3870 1.4122 0.5429 0.300 Uiso 1 1 calc R U
H10K H 0.3968 1.3512 0.5699 0.300 Uiso 1 1 calc R U
N1L N -0.1739(9) 1.0919(9) 0.4146(6) 0.043(6) Uani 1 1 d D .
C1L C -0.1497(11) 1.1229(11) 0.4707(8) 0.048(7) Uani 1 1 d D .
H1L H -0.1131 1.1014 0.4856 0.058 Uiso 1 1 calc R U
C2L C -0.1733(13) 1.1839(13) 0.5094(8) 0.057(8) Uani 1 1 d D .
H2L H -0.1558 1.2022 0.5493 0.069 Uiso 1 1 calc R U
C3L C -0.2232(18) 1.2164(15) 0.4872(10) 0.102(12) Uani 1 1 d D .
H3L H -0.2365 1.2614 0.5119 0.123 Uiso 1 1 calc R U
C4L C -0.255(2) 1.1851(19) 0.4288(10) 0.137(17) Uani 1 1 d D .
H4L H -0.2941 1.2037 0.4132 0.164 Uiso 1 1 calc R U
C5L C -0.2248(15) 1.1239(13) 0.3957(9) 0.071(9) Uiso 1 1 d D .
H5L H -0.2423 1.1031 0.3556 0.085 Uiso 1 1 calc R U
N4L N 0.1794(13) 0.9027(14) -0.0285(8) 0.078(8) Uani 1 1 d D .
C6L C 0.2423(15) 0.9594(14) -0.0223(11) 0.087(10) Uiso 1 1 d D .
H6L H 0.2602 0.9998 0.0145 0.104 Uiso 1 1 calc R U
C7L C 0.2843(19) 0.964(2) -0.0662(16) 0.21(2) Uiso 1 1 d D .
H7L H 0.3322 1.0038 -0.0596 0.258 Uiso 1 1 calc R U
C8L C 0.253(2) 0.909(2) -0.1193(13) 0.131(14) Uiso 1 1 d D .
H8L H 0.2724 0.9161 -0.1515 0.157 Uiso 1 1 calc R U
C9L C 0.195(3) 0.841(2) -0.1280(13) 0.21(2) Uiso 1 1 d D .
H9L H 0.1817 0.7966 -0.1629 0.249 Uiso 1 1 calc R U
C10L C 0.1571(19) 0.8455(16) -0.0798(13) 0.149(17) Uiso 1 1 d D .
H10L H 0.1118 0.8042 -0.0843 0.179 Uiso 1 1 calc R U
N5L N 0.2001(11) 0.6720(11) -0.0211(7) 0.055(6) Uani 1 1 d D .
C11L C 0.2649(13) 0.7137(13) -0.0317(9) 0.107(14) Uani 1 1 d D .
H11L H 0.2932 0.7619 -0.0025 0.128 Uiso 1 1 calc R U
C12L C 0.2932(15) 0.6896(15) -0.0838(11) 0.096(11) Uiso 1 1 d D .
H12L H 0.3395 0.7217 -0.0896 0.115 Uiso 1 1 calc R U
C13L C 0.2552(16) 0.6203(15) -0.1267(10) 0.083(10) Uiso 1 1 d D .
H13L H 0.2749 0.6038 -0.1622 0.100 Uiso 1 1 calc R U
C14L C 0.1867(16) 0.5740(15) -0.1174(10) 0.092(11) Uiso 1 1 d D .
H14L H 0.1576 0.5251 -0.1455 0.110 Uiso 1 1 calc R U
C15L C 0.1650(13) 0.6058(12) -0.0634(9) 0.056(7) Uiso 1 1 d D .
H15L H 0.1184 0.5755 -0.0563 0.067 Uiso 1 1 calc R U
N6L N 0.1203(13) 0.5208(11) 0.1499(8) 0.071(7) Uani 1 1 d D .
C16L C 0.1792(15) 0.5175(16) 0.1853(10) 0.101(12) Uiso 1 1 d D .
H16L H 0.2179 0.5647 0.2079 0.121 Uiso 1 1 calc R U
C17L C 0.1895(19) 0.452(2) 0.1924(14) 0.164(18) Uiso 1 1 d D .
H17L H 0.2311 0.4550 0.2202 0.197 Uiso 1 1 calc R U
C18L C 0.137(2) 0.3834(19) 0.1574(16) 0.163(18) Uiso 1 1 d D .
H18L H 0.1468 0.3362 0.1559 0.196 Uiso 1 1 calc R U
C19L C 0.069(2) 0.3833(17) 0.1239(16) 0.154(17) Uiso 1 1 d D .
H19L H 0.0253 0.3384 0.1051 0.185 Uiso 1 1 calc R U
C20L C 0.0688(15) 0.4533(15) 0.1198(11) 0.088(10) Uiso 1 1 d D .
H20L H 0.0276 0.4524 0.0925 0.105 Uiso 1 1 calc R U
N7L N -0.0158(13) 0.5960(14) 0.3210(12) 0.080(8) Uiso 1 1 d D .
C21L C -0.020(2) 0.525(2) 0.2839(13) 0.22(2) Uiso 1 1 d D .
H21L H -0.0115 0.5189 0.2463 0.259 Uiso 1 1 calc R U
C22L C -0.037(3) 0.4583(19) 0.295(2) 0.28(3) Uiso 1 1 d D .
H22L H -0.0371 0.4096 0.2663 0.339 Uiso 1 1 calc R U
C23L C -0.052(4) 0.467(3) 0.348(3) 0.41(5) Uiso 1 1 d D .
H23L H -0.0666 0.4223 0.3573 0.490 Uiso 1 1 calc R U
C24L C -0.046(4) 0.540(4) 0.391(2) 0.51(7) Uiso 1 1 d D .
H24L H -0.0526 0.5476 0.4289 0.617 Uiso 1 1 calc R U
C25L C -0.029(3) 0.601(2) 0.3726(14) 0.26(3) Uiso 1 1 d D .
H25L H -0.0280 0.6504 0.4000 0.308 Uiso 1 1 calc R U
N8L N -0.1295(9) 0.7857(10) 0.4302(6) 0.040(6) Uani 1 1 d D .
C26L C -0.1900(13) 0.7227(12) 0.4185(9) 0.077(9) Uiso 1 1 d D .
H26L H -0.2275 0.7062 0.3845 0.092 Uiso 1 1 calc R U
C27L C -0.2035(15) 0.6792(14) 0.4511(11) 0.087(10) Uiso 1 1 d D .
H27L H -0.2483 0.6350 0.4391 0.104 Uiso 1 1 calc R U
C28L C -0.1520(17) 0.7000(16) 0.5008(12) 0.115(13) Uiso 1 1 d D .
H28L H -0.1607 0.6715 0.5243 0.137 Uiso 1 1 calc R U
C29L C -0.0857(15) 0.7651(15) 0.5158(10) 0.074(9) Uiso 1 1 d D .
H29L H -0.0461 0.7815 0.5487 0.089 Uiso 1 1 calc R U
C30L C -0.0819(12) 0.8036(12) 0.4796(8) 0.048(7) Uiso 1 1 d D .
H30L H -0.0394 0.8497 0.4915 0.057 Uiso 1 1 calc R U
N1I N 0.110(2) 0.891(4) 0.2189(14) 0.34(4) Uani 1 1 d . .
C2I C 0.076(2) 0.916(2) 0.2597(16) 0.106(12) Uiso 1 1 d . .
H2I H 0.1058 0.9568 0.2938 0.127 Uiso 1 1 calc R U
C3I C -0.002(3) 0.887(3) 0.258(2) 0.163(18) Uiso 1 1 d . .
H3I H -0.0235 0.8917 0.2921 0.196 Uiso 1 1 calc R U
C4I C -0.059(2) 0.847(2) 0.2006(17) 0.123(14) Uiso 1 1 d . .
H4I H -0.1170 0.8367 0.1965 0.148 Uiso 1 1 calc R U
C5I C -0.014(3) 0.827(2) 0.1532(18) 0.133(15) Uiso 1 1 d . .
H5I H -0.0401 0.7968 0.1151 0.159 Uiso 1 1 calc R U
C6I C 0.079(3) 0.856(3) 0.168(2) 0.19(2) Uiso 1 1 d . .
H6I H 0.1121 0.8478 0.1382 0.223 Uiso 1 1 calc R U

loop_
_atom_site_aniso_label
_atom_site_aniso_U_11
_atom_site_aniso_U_22
_atom_site_aniso_U_33
_atom_site_aniso_U_23
_atom_site_aniso_U_13
_atom_site_aniso_U_12
Zn1 0.0322(17) 0.066(2) 0.0211(15) -0.0029(14) 0.0039(12) 0.0196(15)
O1 0.022(8) 0.063(12) 0.013(8) -0.008(8) -0.008(6) 0.001(8)
C1 0.042(15) 0.053(19) 0.009(12) -0.001(12) 0.002(10) 0.019(14)
Zn2 0.0353(18) 0.066(2) 0.0285(16) 0.0049(15) 0.0034(13) 0.0176(16)
O2 0.032(9) 0.046(10) 0.015(8) -0.010(7) 0.007(7) 0.015(8)
Zn3 0.0424(19) 0.072(2) 0.0263(16) 0.0085(15) 0.0037(13) 0.0167(17)
O3 0.038(9) 0.060(12) 0.018(8) 0.001(8) -0.001(7) 0.013(8)
Zn4 0.0356(18) 0.071(2) 0.0223(16) 0.0043(15) 0.0012(13) 0.0106(16)
O4 0.037(10) 0.089(14) 0.028(10) -0.014(9) 0.008(8) 0.018(9)
Zn5 0.0367(17) 0.060(2) 0.0232(16) -0.0053(14) 0.0062(13) 0.0145(15)
O5 0.015(9) 0.086(13) 0.022(9) 0.001(9) 0.001(7) -0.002(9)
Zn6 0.0345(17) 0.059(2) 0.0270(16) -0.0048(15) 0.0048(13) 0.0145(15)
O6 0.022(9) 0.072(12) 0.023(9) -0.003(8) -0.002(7) 0.008(8)
Zn7 0.0337(17) 0.058(2) 0.0243(16) -0.0056(14) 0.0053(13) 0.0121(15)
O7 0.037(10) 0.064(13) 0.017(8) -0.016(8) 0.001(7) 0.022(9)
Zn8 0.0253(16) 0.059(2) 0.0223(15) -0.0055(14) 0.0025(12) 0.0125(14)
O8 0.016(9) 0.065(12) 0.030(9) -0.003(8) -0.009(7) 0.007(8)
O9 0.029(9) 0.050(11) 0.029(9) -0.016(8) -0.012(7) 0.005(8)
O10 0.016(9) 0.084(14) 0.041(10) -0.030(9) 0.000(7) 0.022(9)
O11 0.023(9) 0.074(12) 0.014(8) 0.001(8) 0.007(6) 0.014(8)
O13 0.046(10) 0.056(12) 0.017(8) 0.000(8) 0.005(7) 0.020(9)
O14 0.031(10) 0.062(12) 0.039(10) -0.006(8) 0.022(8) 0.017(8)
O15 0.033(9) 0.065(12) 0.021(8) -0.006(8) 0.011(7) 0.021(8)
O16 0.014(8) 0.083(13) 0.016(8) -0.004(8) 0.007(6) 0.026(8)
O18 0.042(10) 0.057(12) 0.017(8) 0.002(8) 0.012(7) 0.016(8)
O19 0.014(8) 0.048(11) 0.026(8) -0.014(8) -0.006(6) 0.014(7)
O20 0.037(10) 0.030(10) 0.056(11) -0.004(8) 0.032(8) 0.000(8)
O21 0.017(8) 0.090(13) 0.011(8) -0.015(8) 0.002(6) 0.017(8)
O23 0.025(9) 0.077(13) 0.042(10) 0.017(9) 0.005(8) 0.026(9)
O24 0.036(10) 0.075(13) 0.035(10) 0.011(9) 0.001(8) 0.015(9)
O2L 0.086(16) 0.076(16) 0.111(18) 0.046(14) -0.028(13) 0.000(12)
C2 0.006(12) 0.043(18) 0.044(16) 0.005(14) -0.003(11) -0.013(11)
C6 0.015(13) 0.07(2) 0.042(15) 0.005(15) 0.010(11) 0.024(13)
C9 0.036(16) 0.10(2) 0.027(14) 0.024(15) 0.008(12) 0.035(16)
C10 0.002(12) 0.10(2) 0.033(15) 0.004(15) -0.001(11) 0.005(14)
C11 0.039(16) 0.07(2) 0.031(15) 0.024(14) -0.002(12) 0.018(15)
C12 0.025(15) 0.09(2) 0.040(16) -0.015(15) 0.003(12) 0.028(15)
C14 0.021(13) 0.08(2) 0.038(15) -0.006(14) -0.009(11) 0.017(13)
C18 0.037(17) 0.10(3) 0.009(12) 0.011(14) -0.002(11) 0.011(16)
C19 0.027(14) 0.046(18) 0.008(11) -0.007(11) 0.001(10) 0.017(13)
C21 0.045(16) 0.045(17) 0.034(15) 0.005(12) 0.023(12) 0.025(13)
C22 0.036(15) 0.045(17) 0.037(15) -0.014(12) 0.004(12) 0.012(13)
C23 0.012(13) 0.058(18) 0.030(14) -0.021(12) -0.013(11) -0.004(12)
C24 0.027(14) 0.032(15) 0.038(15) -0.006(12) 0.014(12) -0.002(11)
C26 0.022(13) 0.051(17) 0.016(12) 0.007(11) 0.004(10) 0.009(11)
C28 0.029(15) 0.06(2) 0.050(17) 0.000(14) 0.016(12) 0.002(13)
C29 0.031(15) 0.14(3) 0.038(16) 0.022(18) -0.005(12) 0.042(17)
C30 0.029(15) 0.09(2) 0.037(15) -0.005(15) -0.004(12) 0.027(15)
C31 0.08(2) 0.10(3) 0.050(19) 0.023(18) 0.007(17) 0.02(2)
C32 0.06(2) 0.10(3) 0.06(2) 0.017(19) -0.041(17) -0.004(18)
C33 0.15(4) 0.16(4) 0.07(3) 0.05(3) -0.04(3) 0.04(3)
C34 0.34(7) 0.07(3) 0.09(3) 0.03(2) -0.09(4) -0.07(3)
C35 0.025(14) 0.08(2) 0.042(16) 0.009(15) -0.005(12) 0.024(14)
C42 0.008(13) 0.12(3) 0.08(2) 0.017(19) 0.016(13) 0.017(15)
C43 0.04(2) 0.11(3) 0.22(5) -0.12(3) -0.06(2) 0.006(19)
C44 0.11(3) 0.24(5) 0.18(5) -0.10(4) -0.08(3) 0.14(4)
C45 0.06(3) 0.14(4) 0.18(5) 0.04(3) 0.03(3) 0.04(2)
C46 0.08(3) 0.28(6) 0.13(4) -0.05(4) -0.05(3) 0.07(3)
C47 0.010(13) 0.10(2) 0.08(2) 0.029(18) 0.011(13) 0.006(14)
C50 0.08(3) 0.17(4) 0.08(3) 0.05(3) -0.01(2) 0.02(3)
C51 0.07(2) 0.06(2) 0.09(3) -0.01(2) -0.02(2) -0.002(18)
C52 0.013(15) 0.15(3) 0.10(3) 0.02(2) 0.000(16) 0.003(17)
C53 0.041(15) 0.059(18) 0.025(13) 0.006(13) 0.004(11) 0.029(13)
C55 0.024(14) 0.064(19) 0.019(13) -0.019(12) -0.005(11) 0.018(13)
C70 0.08(2) 0.055(19) 0.013(13) -0.001(13) 0.017(13) 0.025(16)
C73 0.050(17) 0.09(2) 0.029(15) 0.003(14) 0.010(13) 0.026(16)
C74 0.019(13) 0.048(18) 0.056(17) 0.004(14) 0.009(12) -0.004(12)
C75 0.054(18) 0.10(2) 0.016(14) 0.004(14) 0.021(13) 0.035(17)
C76 0.050(18) 0.056(19) 0.025(15) -0.004(13) 0.016(13) 0.003(15)
C77 0.017(13) 0.09(2) 0.017(13) -0.011(13) 0.004(10) 0.016(14)
C79 0.025(13) 0.028(15) 0.030(13) 0.003(11) 0.011(10) -0.004(11)
C80 0.037(15) 0.07(2) 0.042(16) -0.002(14) 0.028(12) 0.025(14)
C83 0.029(14) 0.10(2) 0.032(15) 0.035(15) -0.015(11) -0.002(14)
C84 0.032(14) 0.046(17) 0.025(13) -0.029(12) 0.002(11) -0.007(12)
C86 0.07(2) 0.16(3) 0.032(16) 0.035(18) 0.019(14) 0.07(2)
C87 0.025(14) 0.09(2) 0.031(15) 0.011(14) -0.010(11) 0.021(14)
C88 0.020(13) 0.057(18) 0.040(15) 0.010(13) 0.004(11) -0.006(12)
C89 0.016(13) 0.12(3) 0.034(15) 0.011(16) -0.017(11) 0.009(14)
C90 0.017(13) 0.10(2) 0.015(13) -0.011(13) -0.005(10) 0.019(13)
C91 0.053(17) 0.09(2) 0.022(14) 0.007(14) -0.018(12) 0.030(16)
C92 0.12(3) 0.12(3) 0.027(16) 0.002(17) 0.002(16) 0.06(2)
C93 0.030(15) 0.09(2) 0.025(14) 0.004(14) -0.020(11) 0.001(15)
C94 0.037(16) 0.09(2) 0.036(15) 0.002(15) 0.001(13) 0.036(16)
C95 0.05(2) 0.12(3) 0.10(3) 0.05(2) 0.018(18) 0.027(19)
C99 0.050(17) 0.09(2) 0.019(13) -0.001(14) -0.007(12) 0.031(16)
C100 0.08(3) 0.09(3) 0.11(3) -0.02(2) -0.05(2) -0.05(2)
N1L 0.033(12) 0.057(14) 0.023(11) -0.007(10) 0.005(9) 0.018(10)
C1L 0.040(16) 0.051(18) 0.031(15) -0.001(13) 0.006(12) -0.001(13)
C2L 0.062(19) 0.08(2) 0.029(15) 0.005(15) 0.016(14) 0.031(17)
C3L 0.13(3) 0.08(3) 0.06(2) -0.023(19) 0.04(2) 0.04(2)
C4L 0.18(4) 0.21(4) 0.019(17) 0.00(2) 0.03(2) 0.13(3)
N4L 0.091(19) 0.079(19) 0.051(15) 0.024(14) -0.035(13) 0.013(15)
N5L 0.032(13) 0.059(16) 0.041(13) -0.004(11) -0.006(10) -0.006(11)
C11L 0.07(2) 0.11(3) 0.043(19) -0.036(18) 0.013(16) -0.04(2)
N6L 0.060(16) 0.078(18) 0.044(14) -0.011(12) 0.020(12) 0.012(14)
N8L 0.010(10) 0.070(15) 0.017(10) -0.012(9) 0.000(8) 0.014(10)
N1I 0.20(4) 0.67(11) 0.06(2) -0.07(4) -0.01(2) 0.34(6)

loop_
_atom_type_symbol
_atom_type_description
_atom_type_scat_dispersion_real
_atom_type_scat_dispersion_imag
_atom_type_scat_source
C C 0.0033 0.0016 'International Tables Vol C Tables 4.2.6.8 and 6.1.1.4'
H H 0.0000 0.0000 'International Tables Vol C Tables 4.2.6.8 and 6.1.1.4'
N N 0.0061 0.0033 'International Tables Vol C Tables 4.2.6.8 and 6.1.1.4'
O O 0.0106 0.0060 'International Tables Vol C Tables 4.2.6.8 and 6.1.1.4'
Zn Zn 0.2839 1.4301 'International Tables Vol C Tables 4.2.6.8 and 6.1.1.4'

loop_
_geom_angle_atom_site_label_1
_geom_angle_atom_site_label_2
_geom_angle_atom_site_label_3
_geom_angle
N1L Zn1 O2 123.8(6)
N1L Zn1 O14 101.3(7)
O2 Zn1 O14 134.7(5)
N1L Zn1 O1 98.1(6)
O2 Zn1 O1 82.3(6)
O14 Zn1 O1 89.1(6)
N1L Zn1 O15 101.6(6)
O2 Zn1 O15 90.3(6)
O14 Zn1 O15 82.8(6)
O1 Zn1 O15 159.8(5)
C5 O1 Zn1 108.8(13)
C2 C1 C6 125(2)
C2 C1 H1 117.3
C6 C1 H1 117.3
O14 Zn2 O5 135.1(7)
O14 Zn2 O2L 119.9(7)
O5 Zn2 O2L 104.8(8)
O14 Zn2 O13 83.0(6)
O5 Zn2 O13 90.9(5)
O2L Zn2 O13 94.3(7)
O14 Zn2 O4 90.5(7)
O5 Zn2 O4 83.1(6)
O2L Zn2 O4 102.0(7)
O13 Zn2 O4 163.6(7)
C4 O2 Zn1 109.3(13)
C4 O2 Zn8 110.4(12)
Zn1 O2 Zn8 137.6(7)
O24 Zn3 O3L 97.8(7)
O24 Zn3 O5 91.6(6)
O3L Zn3 O5 104.6(7)
O24 Zn3 O23 82.1(6)
O3L Zn3 O23 118.9(6)
O5 Zn3 O23 136.5(7)
O24 Zn3 O6 162.5(7)
O3L Zn3 O6 99.6(6)
O5 Zn3 O6 81.5(6)
O23 Zn3 O6 91.8(6)
C3 O3 Zn8 109.0(13)
N4L Zn4 O8 104.5(8)
N4L Zn4 O22 96.9(7)
O8 Zn4 O22 90.2(6)
N4L Zn4 O23 121.3(8)
O8 Zn4 O23 134.1(6)
O22 Zn4 O23 81.3(6)
N4L Zn4 O7 99.8(7)
O8 Zn4 O7 81.7(6)
O22 Zn4 O7 162.8(6)
O23 Zn4 O7 93.4(5)
C10 O4 Zn2 108.5(13)
O20 Zn5 N5L 127.3(7)
O20 Zn5 O21 83.8(6)
N5L Zn5 O21 99.5(6)
O20 Zn5 O9 88.6(6)
N5L Zn5 O9 99.3(6)
O21 Zn5 O9 160.7(5)
O20 Zn5 O8 134.2(6)
N5L Zn5 O8 98.5(7)
O21 Zn5 O8 90.1(6)
O9 Zn5 O8 82.5(6)
C11 O5 Zn3 111.3(13)
C11 O5 Zn2 108.4(13)
Zn3 O5 Zn2 137.7(7)
O11 Zn6 N6L 101.0(7)
O11 Zn6 O20 135.2(6)
N6L Zn6 O20 123.7(7)
O11 Zn6 O10 82.8(6)
N6L Zn6 O10 103.9(8)
O20 Zn6 O10 89.0(7)
O11 Zn6 O19 90.5(5)
N6L Zn6 O19 95.3(8)
O20 Zn6 O19 83.0(6)
O10 Zn6 O19 160.6(6)
C12 O6 Zn3 113.1(13)
N7L Zn7 O12 97.4(8)
N7L Zn7 O17 108.5(10)
O12 Zn7 O17 93.2(6)
N7L Zn7 O11 115.5(10)
O12 Zn7 O11 82.9(6)
O17 Zn7 O11 136.0(6)
N7L Zn7 O18 98.4(8)
O12 Zn7 O18 164.2(7)
O17 Zn7 O18 81.9(5)
O11 Zn7 O18 90.2(5)
C17 O7 Zn4 110.3(14)
N8L Zn8 O16 101.8(6)
N8L Zn8 O2 129.3(6)
O16 Zn8 O2 91.2(6)
N8L Zn8 O17 96.5(6)
O16 Zn8 O17 82.1(5)
O2 Zn8 O17 133.9(5)
N8L Zn8 O3 95.4(6)
O16 Zn8 O3 161.9(6)
O2 Zn8 O3 82.1(6)
O17 Zn8 O3 90.4(6)
C18 O8 Zn4 109.4(16)
C18 O8 Zn5 108.9(16)
Zn4 O8 Zn5 139.1(7)
C19 O9 Zn5 111.9(14)
C24 O10 Zn6 110.3(13)
C25 O11 Zn6 110.5(12)
C25 O11 Zn7 107.9(12)
Zn6 O11 Zn7 139.4(7)
C26 O12 Zn7 112.9(12)
C55 O13 Zn2 106.3(13)
C56 O14 Zn2 114.0(14)
C56 O14 Zn1 104.5(15)
Zn2 O14 Zn1 138.9(8)
C57 O15 Zn1 110.5(13)
C62 O16 Zn8 109.4(13)
C63 O17 Zn7 109.8(12)
C63 O17 Zn8 110.3(12)
Zn7 O17 Zn8 137.2(7)
C64 O18 Zn7 110.7(12)
C69 O19 Zn6 109.7(13)
C70 O20 Zn5 107.3(13)
C70 O20 Zn6 109.7(14)
Zn5 O20 Zn6 141.2(8)
C71 O21 Zn5 109.9(14)
C76 O22 Zn4 110.0(14)
C77 O23 Zn3 110.8(14)
C77 O23 Zn4 109.2(14)
Zn3 O23 Zn4 137.2(8)
C78 O24 Zn3 110.0(14)
C1 C2 C3 115(2)
C1 C2 C28 126(2)
C3 C2 C28 119(2)
C4 C3 O3 118.4(19)
C4 C3 C2 122(2)
O3 C3 C2 120(2)
C5 C4 C3 121(2)
C5 C4 O2 119(2)
C3 C4 O2 118.9(19)
C4 C5 O1 119(2)
C4 C5 C6 120(2)
O1 C5 C6 122(2)
C1 C6 C5 117(2)
C1 C6 C7 122(2)
C5 C6 C7 121(2)
C6 C7 C29 113.1(19)
C6 C7 C9 110.5(18)
C29 C7 C9 115.3(19)
C6 C7 H7 105.7
C29 C7 H7 105.7
C9 C7 H7 105.7
C13 C8 C9 116(2)
C13 C8 H8 122.2
C9 C8 H8 122.2
C10 C9 C8 121(2)
C10 C9 C7 121(2)
C8 C9 C7 118(2)
C11 C10 C9 121(2)
C11 C10 O4 116(2)
C9 C10 O4 122(2)
C10 C11 O5 122(2)
C10 C11 C12 121(2)
O5 C11 C12 117(2)
O6 C12 C13 129(2)
O6 C12 C11 115(2)
C13 C12 C11 116(2)
C12 C13 C8 125(2)
C12 C13 C14 117(2)
C8 C13 C14 117(2)
C35 C14 C16 113.0(18)
C35 C14 C13 113.9(18)
C16 C14 C13 109.3(17)
C35 C14 H14 106.7
C16 C14 H14 106.7
C13 C14 H14 106.7
C16 C15 C20 121(2)
C16 C15 H15 119.3
C20 C15 H15 119.3
C15 C16 C17 122(2)
C15 C16 C14 123(2)
C17 C16 C14 115(2)
O7 C17 C16 128(2)
O7 C17 C18 115(2)
C16 C17 C18 117(2)
C17 C18 O8 121(3)
C17 C18 C19 121(2)
O8 C18 C19 119(2)
C20 C19 O9 126(2)
C20 C19 C18 117(2)
O9 C19 C18 117(2)
C19 C20 C15 121(2)
C19 C20 C21 120(2)
C15 C20 C21 120(2)
C20 C21 C23 110.8(18)
C20 C21 C41 115.1(19)
C23 C21 C41 110.4(17)
C20 C21 H21 106.7
C23 C21 H21 106.7
C41 C21 H21 106.7
C23 C22 C27 122(2)
C23 C22 H22 119.0
C27 C22 H22 119.0
C22 C23 C24 115(2)
C22 C23 C21 124(2)
C24 C23 C21 119.3(19)
C23 C24 C25 124(2)
C23 C24 O10 123(2)
C25 C24 O10 113(2)
O11 C25 C26 123(2)
O11 C25 C24 121(2)
C26 C25 C24 116(2)
C27 C26 C25 123(2)
C27 C26 O12 126.5(19)
C25 C26 O12 110.9(18)
C26 C27 C22 119(2)
C26 C27 C28 120(2)
C22 C27 C28 119(2)
C2 C28 C27 111.8(18)
C2 C28 C47 110.5(18)
C27 C28 C47 114.2(18)
C2 C28 H28 106.6
C27 C28 H28 106.6
C47 C28 H28 106.6
C30 C29 C7 112.1(17)
C30 C29 H29A 109.2
C7 C29 H29A 109.2
C30 C29 H29B 109.2
C7 C29 H29B 109.2
H29A C29 H29B 107.9
C29 C30 C31 110.6(16)
C29 C30 H30A 109.5
C31 C30 H30A 109.5
C29 C30 H30B 109.5
C31 C30 H30B 109.5
H30A C30 H30B 108.1
C32 C31 C30 113.9(18)
C32 C31 H31A 108.8
C30 C31 H31A 108.8
C32 C31 H31B 108.8
C30 C31 H31B 108.8
H31A C31 H31B 107.7
C33 C32 C31 112.1(19)
C33 C32 H32A 109.2
C31 C32 H32A 109.2
C33 C32 H32B 109.2
C31 C32 H32B 109.2
H32A C32 H32B 107.9
C32 C33 C34 110(2)
C32 C33 H33A 109.7
C34 C33 H33A 109.7
C32 C33 H33B 109.7
C34 C33 H33B 109.7
H33A C33 H33B 108.2
C33 C34 H34A 109.5
C33 C34 H34B 109.5
H34A C34 H34B 109.5
C33 C34 H34C 109.5
H34A C34 H34C 109.5
H34B C34 H34C 109.5
C36 C35 C14 109.2(18)
C36 C35 H35A 109.8
C14 C35 H35A 109.8
C36 C35 H35B 109.8
C14 C35 H35B 109.8
H35A C35 H35B 108.3
C35 C36 C37 115(2)
C35 C36 H36A 108.5
C37 C36 H36A 108.5
C35 C36 H36B 108.5
C37 C36 H36B 108.5
H36A C36 H36B 107.5
C38 C37 C36 110(2)
C38 C37 H37A 109.6
C36 C37 H37A 109.6
C38 C37 H37B 109.6
C36 C37 H37B 109.6
H37A C37 H37B 108.1
C37 C38 C39 103(2)
C37 C38 H38A 111.1
C39 C38 H38A 111.1
C37 C38 H38B 111.1
C39 C38 H38B 111.1
H38A C38 H38B 109.1
C40 C39 C38 113(2)
C40 C39 H39A 109.0
C38 C39 H39A 109.0
C40 C39 H39B 109.0
C38 C39 H39B 109.0
H39A C39 H39B 107.8
C39 C40 H40A 109.5
C39 C40 H40B 109.5
H40A C40 H40B 109.5
C39 C40 H40C 109.5
H40A C40 H40C 109.5
H40B C40 H40C 109.5
C42 C41 C21 110.2(16)
C42 C41 H41A 109.6
C21 C41 H41A 109.6
C42 C41 H41B 109.6
C21 C41 H41B 109.6
H41A C41 H41B 108.1
C41 C42 C43 116.3(19)
C41 C42 H42A 108.2
C43 C42 H42A 108.2
C41 C42 H42B 108.2
C43 C42 H42B 108.2
H42A C42 H42B 107.4
C44 C43 C42 113(2)
C44 C43 H43A 109.0
C42 C43 H43A 109.0
C44 C43 H43B 109.0
C42 C43 H43B 109.0
H43A C43 H43B 107.8
C43 C44 C45 114(2)
C43 C44 H44A 108.9
C45 C44 H44A 108.9
C43 C44 H44B 108.9
C45 C44 H44B 108.9
H44A C44 H44B 107.7
C46 C45 C44 109(2)
C46 C45 H45A 109.9
C44 C45 H45A 109.9
C46 C45 H45B 109.9
C44 C45 H45B 109.9
H45A C45 H45B 108.3
C45 C46 H46A 109.5
C45 C46 H46B 109.5
H46A C46 H46B 109.5
C45 C46 H46C 109.5
H46A C46 H46C 109.5
H46B C46 H46C 109.5
C48 C47 C28 113.6(17)
C48 C47 H47A 108.8
C28 C47 H47A 108.8
C48 C47 H47B 108.8
C28 C47 H47B 108.8
H47A C47 H47B 107.7
C47 C48 C49 110.0(16)
C47 C48 H48A 109.7
C49 C48 H48A 109.7
C47 C48 H48B 109.7
C49 C48 H48B 109.7
H48A C48 H48B 108.2
C50 C49 C48 112.4(18)
C50 C49 H49A 109.1
C48 C49 H49A 109.1
C50 C49 H49B 109.1
C48 C49 H49B 109.1
H49A C49 H49B 107.9
C49 C50 C51 111.4(19)
C49 C50 H50A 109.3
C51 C50 H50A 109.3
C49 C50 H50B 109.3
C51 C50 H50B 109.3
H50A C50 H50B 108.0
C52 C51 C50 112(2)
C52 C51 H51A 109.2
C50 C51 H51A 109.2
C52 C51 H51B 109.2
C50 C51 H51B 109.2
H51A C51 H51B 107.9
C51 C52 H52A 109.5
C51 C52 H52B 109.5
H52A C52 H52B 109.5
C51 C52 H52C 109.5
H52A C52 H52C 109.5
H52B C52 H52C 109.5
C58 C53 C54 129(2)
C58 C53 H53 115.7
C54 C53 H53 115.7
C53 C54 C55 113(2)
C53 C54 C80 125(2)
C55 C54 C80 121(2)
O13 C55 C56 120(2)
O13 C55 C54 119(2)
C56 C55 C54 121(2)
C57 C56 O14 129(2)
C57 C56 C55 117(2)
O14 C56 C55 114(2)
C56 C57 O15 112(2)
C56 C57 C58 126(2)
O15 C57 C58 121.8(19)
C53 C58 C57 113(2)
C53 C58 C59 128(2)
C57 C58 C59 118.2(19)
C58 C59 C81 108.3(16)
C58 C59 C61 111.6(17)
C81 C59 C61 114.7(17)
C58 C59 H59 107.3
C81 C59 H59 107.3
C61 C59 H59 107.3
C65 C60 C61 123(2)
C65 C60 H60 118.7
C61 C60 H60 118.7
C62 C61 C60 119(2)
C62 C61 C59 119(2)
C60 C61 C59 120(2)
C61 C62 O16 123(2)
C61 C62 C63 122(2)
O16 C62 C63 115(2)
O17 C63 C64 122.6(19)
O17 C63 C62 121.1(19)
C64 C63 C62 116(2)
O18 C64 C63 113.3(18)
O18 C64 C65 124.7(18)
C63 C64 C65 121(2)
C60 C65 C64 117.9(19)
C60 C65 C66 126.8(19)
C64 C65 C66 115.3(18)
C68 C66 C87 108.7(16)
C68 C66 C65 109.6(17)
C87 C66 C65 111.7(17)
C68 C66 H66 108.9
C87 C66 H66 108.9
C65 C66 H66 108.9
C68 C67 C72 128(2)
C68 C67 H67 116.2
C72 C67 H67 116.2
C67 C68 C69 116(2)
C67 C68 C66 130(2)
C69 C68 C66 114.2(19)
O19 C69 C70 120(2)
O19 C69 C68 122(2)
C70 C69 C68 117(2)
C71 C70 C69 125(2)
C71 C70 O20 120(2)
C69 C70 O20 115(2)
C70 C71 O21 118(2)
C70 C71 C72 120(2)
O21 C71 C72 122(2)
C71 C72 C67 115(2)
C71 C72 C73 120(2)
C67 C72 C73 125(2)
C75 C73 C72 110(2)
C75 C73 C93 114(2)
C72 C73 C93 113.2(19)
C75 C73 H73 106.3
C72 C73 H73 106.3
C93 C73 H73 106.3
C79 C74 C75 121(2)
C79 C74 H74 119.7
C75 C74 H74 119.7
C76 C75 C74 116(2)
C76 C75 C73 122(2)
C74 C75 C73 121(2)
C77 C76 C75 125(2)
C77 C76 O22 116(2)
C75 C76 O22 119(2)
C76 C77 O23 123(2)
C76 C77 C78 118(2)
O23 C77 C78 120(2)
C77 C78 C79 125(2)
C77 C78 O24 116(2)
C79 C78 O24 119(2)
C78 C79 C74 115(2)
C78 C79 C80 122(2)
C74 C79 C80 122(2)
C54 C80 C99 114(2)
C54 C80 C79 107.3(18)
C99 C80 C79 112.9(16)
C54 C80 H80 107.4
C99 C80 H80 107.4
C79 C80 H80 107.4
C82 C81 C59 112.0(15)
C82 C81 H81A 109.2
C59 C81 H81A 109.2
C82 C81 H81B 109.2
C59 C81 H81B 109.2
H81A C81 H81B 107.9
C81 C82 C83 115.0(15)
C81 C82 H82A 108.5
C83 C82 H82A 108.5
C81 C82 H82B 108.5
C83 C82 H82B 108.5
H82A C82 H82B 107.5
C84 C83 C82 112.3(15)
C84 C83 H83A 109.1
C82 C83 H83A 109.1
C84 C83 H83B 109.1
C82 C83 H83B 109.1
H83A C83 H83B 107.9
C83 C84 C85 111.9(15)
C83 C84 H84A 109.2
C85 C84 H84A 109.2
C83 C84 H84B 109.2
C85 C84 H84B 109.2
H84A C84 H84B 107.9
C86 C85 C84 110.2(16)
C86 C85 H85A 109.6
C84 C85 H85A 109.6
C86 C85 H85B 109.6
C84 C85 H85B 109.6
H85A C85 H85B 108.1
C85 C86 H86A 109.5
C85 C86 H86B 109.5
H86A C86 H86B 109.5
C85 C86 H86C 109.5
H86A C86 H86C 109.5
H86B C86 H86C 109.5
C88 C87 C66 110.9(15)
C88 C87 H87A 109.5
C66 C87 H87A 109.5
C88 C87 H87B 109.5
C66 C87 H87B 109.5
H87A C87 H87B 108.0
C89 C88 C87 112.0(14)
C89 C88 H88A 109.2
C87 C88 H88A 109.2
C89 C88 H88B 109.2
C87 C88 H88B 109.2
H88A C88 H88B 107.9
C88 C89 C90 111.6(14)
C88 C89 H89A 109.3
C90 C89 H89A 109.3
C88 C89 H89B 109.3
C90 C89 H89B 109.3
H89A C89 H89B 108.0
C91 C90 C89 109.0(14)
C91 C90 H90A 109.9
C89 C90 H90A 109.9
C91 C90 H90B 109.9
C89 C90 H90B 109.9
H90A C90 H90B 108.3
C92 C91 C90 110.3(17)
C92 C91 H91A 109.6
C90 C91 H91A 109.6
C92 C91 H91B 109.6
C90 C91 H91B 109.6
H91A C91 H91B 108.1
C91 C92 H92A 109.5
C91 C92 H92B 109.5
H92A C92 H92B 109.5
C91 C92 H92C 109.5
H92A C92 H92C 109.5
H92B C92 H92C 109.5
C94 C93 C73 114.4(17)
C94 C93 H93A 108.7
C73 C93 H93A 108.7
C94 C93 H93B 108.7
C73 C93 H93B 108.7
H93A C93 H93B 107.6
C93 C94 C95 113.8(16)
C93 C94 H94A 108.8
C95 C94 H94A 108.8
C93 C94 H94B 108.8
C95 C94 H94B 108.8
H94A C94 H94B 107.7
C94 C95 C96 108.8(18)
C94 C95 H95A 109.9
C96 C95 H95A 109.9
C94 C95 H95B 109.9
C96 C95 H95B 109.9
H95A C95 H95B 108.3
C95 C96 C97 111(2)
C95 C96 H96A 109.4
C97 C96 H96A 109.4
C95 C96 H96B 109.4
C97 C96 H96B 109.4
H96A C96 H96B 108.0
C98 C97 C96 111(2)
C98 C97 H97A 109.5
C96 C97 H97A 109.5
C98 C97 H97B 109.5
C96 C97 H97B 109.5
H97A C97 H97B 108.1
C97 C98 H98A 109.5
C97 C98 H98B 109.5
H98A C98 H98B 109.5
C97 C98 H98C 109.5
H98A C98 H98C 109.5
H98B C98 H98C 109.5
C80 C99 C100 107.5(15)
C80 C99 H99A 110.2
C100 C99 H99A 110.2
C80 C99 H99B 110.2
C100 C99 H99B 110.2
H99A C99 H99B 108.5
C101 C100 C99 113(2)
C101 C100 H10A 109.1
C99 C100 H10A 109.1
C101 C100 H10B 109.1
C99 C100 H10B 109.1
H10A C100 H10B 107.8
C102 C101 C100 111(2)
C102 C101 H10C 109.5
C100 C101 H10C 109.5
C102 C101 H10D 109.5
C100 C101 H10D 109.5
H10C C101 H10D 108.1
C101 C102 C103 107(2)
C101 C102 H10E 110.3
C103 C102 H10E 110.3
C101 C102 H10F 110.3
C103 C102 H10F 110.3
H10E C102 H10F 108.5
C104 C103 C102 101(2)
C104 C103 H10G 111.5
C102 C103 H10G 111.5
C104 C103 H10H 111.5
C102 C103 H10H 111.5
H10G C103 H10H 109.3
C103 C104 H10I 109.5
C103 C104 H10J 109.5
H10I C104 H10J 109.5
C103 C104 H10K 109.5
H10I C104 H10K 109.5
H10J C104 H10K 109.5
C1L N1L C5L 115.4(16)
C1L N1L Zn1 123.4(13)
C5L N1L Zn1 120.5(13)
N1L C1L C2L 125.3(18)
N1L C1L H1L 117.3
C2L C1L H1L 117.3
C3L C2L C1L 116.7(18)
C3L C2L H2L 121.7
C1L C2L H2L 121.7
C2L C3L C4L 122(2)
C2L C3L H3L 119.1
C4L C3L H3L 119.1
C5L C4L C3L 114(2)
C5L C4L H4L 123.0
C3L C4L H4L 123.0
N1L C5L C4L 126.6(19)
N1L C5L H5L 116.7
C4L C5L H5L 116.7
C6L N4L C10L 117.1(19)
C6L N4L Zn4 118.3(18)
C10L N4L Zn4 124(2)
N4L C6L C7L 124(2)
N4L C6L H6L 118.0
C7L C6L H6L 118.0
C8L C7L C6L 117(2)
C8L C7L H7L 121.7
C6L C7L H7L 121.7
C7L C8L C9L 122(2)
C7L C8L H8L 118.8
C9L C8L H8L 118.8
C8L C9L C10L 113(2)
C8L C9L H9L 123.6
C10L C9L H9L 123.6
N4L C10L C9L 126(2)
N4L C10L H10L 117.2
C9L C10L H10L 117.2
C15L N5L C11L 115.0(16)
C15L N5L Zn5 124.8(15)
C11L N5L Zn5 119.7(14)
N5L C11L C12L 122.5(18)
N5L C11L H11L 118.8
C12L C11L H11L 118.8
C13L C12L C11L 121(2)
C13L C12L H12L 119.5
C11L C12L H12L 119.5
C12L C13L C14L 119(2)
C12L C13L H13L 120.7
C14L C13L H13L 120.7
C15L C14L C13L 114(2)
C15L C14L H14L 122.9
C13L C14L H14L 122.9
N5L C15L C14L 128.8(19)
N5L C15L H15L 115.6
C14L C15L H15L 115.6
C20L N6L C16L 113.7(19)
C20L N6L Zn6 121.8(18)
C16L N6L Zn6 123.2(17)
N6L C16L C17L 127(2)
N6L C16L H16L 116.7
C17L C16L H16L 116.7
C18L C17L C16L 117(2)
C18L C17L H17L 121.5
C16L C17L H17L 121.5
C17L C18L C19L 119(2)
C17L C18L H18L 120.3
C19L C18L H18L 120.3
C20L C19L C18L 116(2)
C20L C19L H19L 122.2
C18L C19L H19L 122.2
N6L C20L C19L 127(2)
N6L C20L H20L 116.7
C19L C20L H20L 116.7
C25L N7L C21L 114(2)
C25L N7L Zn7 132(3)
C21L N7L Zn7 113(3)
N7L C21L C22L 127(2)
N7L C21L H21L 116.7
C22L C21L H21L 116.7
C23L C22L C21L 116(2)
C23L C22L H22L 121.8
C21L C22L H22L 121.8
C22L C23L C24L 121(3)
C22L C23L H23L 119.7
C24L C23L H23L 119.7
C25L C24L C23L 116(2)
C25L C24L H24L 122.2
C23L C24L H24L 122.2
N7L C25L C24L 126(2)
N7L C25L H25L 116.8
C24L C25L H25L 116.8
C26L N8L C30L 111.0(16)
C26L N8L Zn8 122.5(13)
C30L N8L Zn8 124.7(13)
N8L C26L C27L 126.4(19)
N8L C26L H26L 116.8
C27L C26L H26L 116.8
C28L C27L C26L 120(2)
C28L C27L H27L 120.1
C26L C27L H27L 120.1
C27L C28L C29L 118(2)
C27L C28L H28L 121.2
C29L C28L H28L 121.2
C30L C29L C28L 116(2)
C30L C29L H29L 122.1
C28L C29L H29L 122.1
N8L C30L C29L 129.5(19)
N8L C30L H30L 115.2
C29L C30L H30L 115.2
C2I N1I C6I 128(5)
N1I C2I C3I 122(5)
N1I C2I H2I 119.2
C3I C2I H2I 119.2
C2I C3I C4I 120(5)
C2I C3I H3I 119.8
C4I C3I H3I 119.8
C5I C4I C3I 111(4)
C5I C4I H4I 124.5
C3I C4I H4I 124.5
C4I C5I C6I 117(4)
C4I C5I H5I 121.5
C6I C5I H5I 121.5
N1I C6I C5I 118(5)
N1I C6I H6I 120.9
C5I C6I H6I 120.9

loop_
_geom_bond_atom_site_label_1
_geom_bond_atom_site_label_2
_geom_bond_distance
Zn1 N1L 2.035(15)
Zn1 O2 2.039(15)
Zn1 O14 2.063(16)
Zn1 O1 2.065(12)
Zn1 O15 2.065(14)
O1 C5 1.38(2)
C1 C2 1.34(3)
C1 C6 1.42(3)
C1 H1 0.9500
Zn2 O14 1.977(17)
Zn2 O5 2.027(14)
Zn2 O2L 2.05(2)
Zn2 O13 2.060(15)
Zn2 O4 2.068(16)
O2 C4 1.38(2)
O2 Zn8 2.067(15)
Zn3 O24 1.995(14)
Zn3 O3L 2.005(16)
Zn3 O5 2.022(14)
Zn3 O23 2.028(14)
Zn3 O6 2.031(14)
O3 C3 1.42(2)
O3 Zn8 2.077(13)
Zn4 N4L 1.98(2)
Zn4 O8 2.002(16)
Zn4 O22 2.016(15)
Zn4 O23 2.051(15)
Zn4 O7 2.099(14)
O4 C10 1.40(3)
Zn5 O20 1.970(16)
Zn5 N5L 2.036(17)
Zn5 O21 2.051(14)
Zn5 O9 2.055(14)
Zn5 O8 2.074(16)
O5 C11 1.38(3)
Zn6 O11 2.019(13)
Zn6 N6L 2.03(2)
Zn6 O20 2.048(15)
Zn6 O10 2.069(14)
Zn6 O19 2.091(12)
O6 C12 1.35(3)
Zn7 N7L 1.89(2)
Zn7 O12 1.996(16)
Zn7 O17 1.998(14)
Zn7 O11 2.032(13)
Zn7 O18 2.049(14)
O7 C17 1.36(3)
Zn8 N8L 1.979(16)
Zn8 O16 2.063(14)
Zn8 O17 2.074(14)
O8 C18 1.40(3)
O9 C19 1.36(2)
O10 C24 1.43(2)
O11 C25 1.37(2)
O12 C26 1.43(2)
O13 C55 1.39(3)
O14 C56 1.35(3)
O15 C57 1.40(2)
O16 C62 1.42(3)
O17 C63 1.31(2)
O18 C64 1.37(2)
O19 C69 1.35(3)
O20 C70 1.49(3)
O21 C71 1.36(3)
O22 C76 1.43(3)
O23 C77 1.33(2)
O24 C78 1.42(3)
C2 C3 1.45(3)
C2 C28 1.53(3)
C3 C4 1.38(3)
C4 C5 1.36(3)
C5 C6 1.42(3)
C6 C7 1.50(3)
C7 C29 1.539(17)
C7 C9 1.56(3)
C7 H7 1.0000
C8 C13 1.40(3)
C8 C9 1.46(3)
C8 H8 0.9500
C9 C10 1.37(3)
C10 C11 1.37(3)
C11 C12 1.44(3)
C12 C13 1.39(3)
C13 C14 1.61(3)
C14 C35 1.547(16)
C14 C16 1.56(3)
C14 H14 1.0000
C15 C16 1.31(3)
C15 C20 1.39(3)
C15 H15 0.9500
C16 C17 1.38(3)
C17 C18 1.39(3)
C18 C19 1.45(3)
C19 C20 1.35(3)
C20 C21 1.50(3)
C21 C23 1.51(3)
C21 C41 1.569(17)
C21 H21 1.0000
C22 C23 1.38(3)
C22 C27 1.41(3)
C22 H22 0.9500
C23 C24 1.39(3)
C24 C25 1.42(3)
C25 C26 1.40(3)
C26 C27 1.32(3)
C27 C28 1.53(3)
C28 C47 1.550(16)
C28 H28 1.0000
C29 C30 1.531(17)
C29 H29A 0.9900
C29 H29B 0.9900
C30 C31 1.544(17)
C30 H30A 0.9900
C30 H30B 0.9900
C31 C32 1.523(17)
C31 H31A 0.9900
C31 H31B 0.9900
C32 C33 1.519(18)
C32 H32A 0.9900
C32 H32B 0.9900
C33 C34 1.522(18)
C33 H33A 0.9900
C33 H33B 0.9900
C34 H34A 0.9800
C34 H34B 0.9800
C34 H34C 0.9800
C35 C36 1.508(18)
C35 H35A 0.9900
C35 H35B 0.9900
C36 C37 1.551(18)
C36 H36A 0.9900
C36 H36B 0.9900
C37 C38 1.513(19)
C37 H37A 0.9900
C37 H37B 0.9900
C38 C39 1.568(19)
C38 H38A 0.9900
C38 H38B 0.9900
C39 C40 1.545(19)
C39 H39A 0.9900
C39 H39B 0.9900
C40 H40A 0.9800
C40 H40B 0.9800
C40 H40C 0.9800
C41 C42 1.501(17)
C41 H41A 0.9900
C41 H41B 0.9900
C42 C43 1.531(16)
C42 H42A 0.9900
C42 H42B 0.9900
C43 C44 1.491(19)
C43 H43A 0.9900
C43 H43B 0.9900
C44 C45 1.546(19)
C44 H44A 0.9900
C44 H44B 0.9900
C45 C46 1.524(19)
C45 H45A 0.9900
C45 H45B 0.9900
C46 H46A 0.9800
C46 H46B 0.9800
C46 H46C 0.9800
C47 C48 1.515(17)
C47 H47A 0.9900
C47 H47B 0.9900
C48 C49 1.551(17)
C48 H48A 0.9900
C48 H48B 0.9900
C49 C50 1.502(18)
C49 H49A 0.9900
C49 H49B 0.9900
C50 C51 1.536(17)
C50 H50A 0.9900
C50 H50B 0.9900
C51 C52 1.517(18)
C51 H51A 0.9900
C51 H51B 0.9900
C52 H52A 0.9800
C52 H52B 0.9800
C52 H52C 0.9800
C53 C58 1.35(3)
C53 C54 1.40(3)
C53 H53 0.9500
C54 C55 1.46(3)
C54 C80 1.54(3)
C55 C56 1.42(3)
C56 C57 1.35(3)
C57 C58 1.43(3)
C58 C59 1.50(3)
C59 C81 1.540(16)
C59 C61 1.57(3)
C59 H59 1.0000
C60 C65 1.35(3)
C60 C61 1.40(3)
C60 H60 0.9500
C61 C62 1.34(3)
C62 C63 1.43(3)
C63 C64 1.40(3)
C64 C65 1.42(3)
C65 C66 1.56(3)
C66 C68 1.53(3)
C66 C87 1.552(16)
C66 H66 1.0000
C67 C68 1.29(3)
C67 C72 1.44(3)
C67 H67 0.9500
C68 C69 1.46(3)
C69 C70 1.42(3)
C70 C71 1.31(3)
C71 C72 1.42(3)
C72 C73 1.50(3)
C73 C75 1.48(3)
C73 C93 1.535(16)
C73 H73 1.0000
C74 C79 1.41(3)
C74 C75 1.42(3)
C74 H74 0.9500
C75 C76 1.42(3)
C76 C77 1.31(3)
C77 C78 1.35(3)
C78 C79 1.41(3)
C79 C80 1.57(3)
C80 C99 1.549(17)
C80 H80 1.0000
C81 C82 1.526(16)
C81 H81A 0.9900
C81 H81B 0.9900
C82 C83 1.542(16)
C82 H82A 0.9900
C82 H82B 0.9900
C83 C84 1.531(17)
C83 H83A 0.9900
C83 H83B 0.9900
C84 C85 1.557(16)
C84 H84A 0.9900
C84 H84B 0.9900
C85 C86 1.540(17)
C85 H85A 0.9900
C85 H85B 0.9900
C86 H86A 0.9800
C86 H86B 0.9800
C86 H86C 0.9800
C87 C88 1.542(16)
C87 H87A 0.9900
C87 H87B 0.9900
C88 C89 1.529(16)
C88 H88A 0.9900
C88 H88B 0.9900
C89 C90 1.557(16)
C89 H89A 0.9900
C89 H89B 0.9900
C90 C91 1.539(16)
C90 H90A 0.9900
C90 H90B 0.9900
C91 C92 1.539(17)
C91 H91A 0.9900
C91 H91B 0.9900
C92 H92A 0.9800
C92 H92B 0.9800
C92 H92C 0.9800
C93 C94 1.514(17)
C93 H93A 0.9900
C93 H93B 0.9900
C94 C95 1.531(17)
C94 H94A 0.9900
C94 H94B 0.9900
C95 C96 1.542(18)
C95 H95A 0.9900
C95 H95B 0.9900
C96 C97 1.555(19)
C96 H96A 0.9900
C96 H96B 0.9900
C97 C98 1.555(19)
C97 H97A 0.9900
C97 H97B 0.9900
C98 H98A 0.9800
C98 H98B 0.9800
C98 H98C 0.9800
C99 C100 1.550(18)
C99 H99A 0.9900
C99 H99B 0.9900
C100 C101 1.534(18)
C100 H10A 0.9900
C100 H10B 0.9900
C101 C102 1.529(19)
C101 H10C 0.9900
C101 H10D 0.9900
C102 C103 1.563(19)
C102 H10E 0.9900
C102 H10F 0.9900
C103 C104 1.546(19)
C103 H10G 0.9900
C103 H10H 0.9900
C104 H10I 0.9800
C104 H10J 0.9800
C104 H10K 0.9800
N1L C1L 1.328(17)
N1L C5L 1.330(17)
C1L C2L 1.38(2)
C1L H1L 0.9500
C2L C3L 1.37(2)
C2L H2L 0.9500
C3L C4L 1.40(2)
C3L H3L 0.9500
C4L C5L 1.40(2)
C4L H4L 0.9500
C5L H5L 0.9500
N4L C6L 1.310(18)
N4L C10L 1.328(19)
C6L C7L 1.39(2)
C6L H6L 0.9500
C7L C8L 1.36(2)
C7L H7L 0.9500
C8L C9L 1.39(2)
C8L H8L 0.9500
C9L C10L 1.40(2)
C9L H9L 0.9500
C10L H10L 0.9500
N5L C15L 1.314(17)
N5L C11L 1.325(18)
C11L C12L 1.39(2)
C11L H11L 0.9500
C12L C13L 1.36(2)
C12L H12L 0.9500
C13L C14L 1.40(2)
C13L H13L 0.9500
C14L C15L 1.40(2)
C14L H14L 0.9500
C15L H15L 0.9500
N6L C20L 1.320(18)
N6L C16L 1.336(18)
C16L C17L 1.38(2)
C16L H16L 0.9500
C17L C18L 1.37(2)
C17L H17L 0.9500
C18L C19L 1.40(2)
C18L H18L 0.9500
C19L C20L 1.39(2)
C19L H19L 0.9500
C20L H20L 0.9500
N7L C25L 1.32(2)
N7L C21L 1.333(19)
C21L C22L 1.38(2)
C21L H21L 0.9500
C22L C23L 1.37(2)
C22L H22L 0.9500
C23L C24L 1.40(2)
C23L H23L 0.9500
C24L C25L 1.39(2)
C24L H24L 0.9500
C25L H25L 0.9500
N8L C26L 1.337(18)
N8L C30L 1.341(17)
C26L C27L 1.38(2)
C26L H26L 0.9500
C27L C28L 1.37(2)
C27L H27L 0.9500
C28L C29L 1.41(2)
C28L H28L 0.9500
C29L C30L 1.38(2)
C29L H29L 0.9500
C30L H30L 0.9500
N1I C2I 1.22(4)
N1I C6I 1.25(5)
C2I C3I 1.32(5)
C2I H2I 0.9500
C3I C4I 1.53(5)
C3I H3I 0.9500
C4I C5I 1.46(5)
C4I H4I 0.9500
C5I C6I 1.53(5)
C5I H5I 0.9500
C6I H6I 0.9500

loop_
_geom_torsion_atom_site_label_1
_geom_torsion_atom_site_label_2
_geom_torsion_atom_site_label_3
_geom_torsion_atom_site_label_4
_geom_torsion
C6 C1 C2 C3 2(3)
C6 C1 C2 C28 -174(2)
Zn8 O3 C3 C4 -9(2)
Zn8 O3 C3 C2 164.0(15)
C1 C2 C3 C4 -4(3)
C28 C2 C3 C4 173.3(19)
C1 C2 C3 O3 -176.7(19)
C28 C2 C3 O3 0(3)
O3 C3 C4 C5 176.6(19)
C2 C3 C4 C5 3(3)
O3 C3 C4 O2 2(3)
C2 C3 C4 O2 -170.9(18)
Zn1 O2 C4 C5 -3(2)
Zn8 O2 C4 C5 -168.2(16)
Zn1 O2 C4 C3 171.0(16)
Zn8 O2 C4 C3 6(2)
C3 C4 C5 O1 179.2(19)
O2 C4 C5 O1 -6(3)
C3 C4 C5 C6 -2(3)
O2 C4 C5 C6 172.7(18)
Zn1 O1 C5 C4 13(2)
Zn1 O1 C5 C6 -166.6(16)
C2 C1 C6 C5 -1(3)
C2 C1 C6 C7 177(2)
C4 C5 C6 C1 0(3)
O1 C5 C6 C1 179.3(18)
C4 C5 C6 C7 -177(2)
O1 C5 C6 C7 2(3)
C1 C6 C7 C29 36(3)
C5 C6 C7 C29 -147(2)
C1 C6 C7 C9 -95(2)
C5 C6 C7 C9 82(3)
C13 C8 C9 C10 -3(3)
C13 C8 C9 C7 -178.4(19)
C6 C7 C9 C10 -81(3)
C29 C7 C9 C10 150(2)
C6 C7 C9 C8 95(2)
C29 C7 C9 C8 -35(3)
C8 C9 C10 C11 -3(4)
C7 C9 C10 C11 173(2)
C8 C9 C10 O4 179(2)
C7 C9 C10 O4 -6(4)
Zn2 O4 C10 C11 -12(3)
Zn2 O4 C10 C9 167(2)
C9 C10 C11 O5 -175(2)
O4 C10 C11 O5 4(4)
C9 C10 C11 C12 8(4)
O4 C10 C11 C12 -173(2)
Zn3 O5 C11 C10 171.8(19)
Zn2 O5 C11 C10 7(3)
Zn3 O5 C11 C12 -11(3)
Zn2 O5 C11 C12 -176.3(17)
Zn3 O6 C12 C13 -164(2)
Zn3 O6 C12 C11 8(3)
C10 C11 C12 O6 179(2)
O5 C11 C12 O6 2(3)
C10 C11 C12 C13 -8(4)
O5 C11 C12 C13 175(2)
O6 C12 C13 C8 174(2)
C11 C12 C13 C8 2(4)
O6 C12 C13 C14 3(4)
C11 C12 C13 C14 -169(2)
C9 C8 C13 C12 3(4)
C9 C8 C13 C14 174.2(19)
C12 C13 C14 C35 -148(2)
C8 C13 C14 C35 40(3)
C12 C13 C14 C16 85(3)
C8 C13 C14 C16 -87(2)
C20 C15 C16 C17 0(4)
C20 C15 C16 C14 -177(2)
C35 C14 C16 C15 -38(3)
C13 C14 C16 C15 89(3)
C35 C14 C16 C17 145(2)
C13 C14 C16 C17 -87(2)
Zn4 O7 C17 C16 163.5(19)
Zn4 O7 C17 C18 -14(2)
C15 C16 C17 O7 -180(2)
C14 C16 C17 O7 -3(3)
C15 C16 C17 C18 -3(3)
C14 C16 C17 C18 173.8(19)
O7 C17 C18 O8 3(3)
C16 C17 C18 O8 -174.8(19)
O7 C17 C18 C19 -175.4(18)
C16 C17 C18 C19 7(3)
Zn4 O8 C18 C17 10(2)
Zn5 O8 C18 C17 175.6(16)
Zn4 O8 C18 C19 -171.7(15)
Zn5 O8 C18 C19 -6(2)
Zn5 O9 C19 C20 -164.7(18)
Zn5 O9 C19 C18 11(2)
C17 C18 C19 C20 -9(3)
O8 C18 C19 C20 173.1(18)
C17 C18 C19 O9 175.1(18)
O8 C18 C19 O9 -3(3)
O9 C19 C20 C15 -178.6(19)
C18 C19 C20 C15 6(3)
O9 C19 C20 C21 -2(3)
C18 C19 C20 C21 -178.0(19)
C16 C15 C20 C19 -1(4)
C16 C15 C20 C21 -178(2)
C19 C20 C21 C23 88(2)
C15 C20 C21 C23 -96(2)
C19 C20 C21 C41 -146(2)
C15 C20 C21 C41 30(3)
C27 C22 C23 C24 -10(4)
C27 C22 C23 C21 -178(2)
C20 C21 C23 C22 89(3)
C41 C21 C23 C22 -39(3)
C20 C21 C23 C24 -78(3)
C41 C21 C23 C24 153(2)
C22 C23 C24 C25 3(4)
C21 C23 C24 C25 172(2)
C22 C23 C24 O10 -179(2)
C21 C23 C24 O10 -10(3)
Zn6 O10 C24 C23 168.0(19)
Zn6 O10 C24 C25 -13(2)
Zn6 O11 C25 C26 -173.3(18)
Zn7 O11 C25 C26 -7(3)
Zn6 O11 C25 C24 4(3)
Zn7 O11 C25 C24 170.3(18)
C23 C24 C25 O11 -175(2)
O10 C24 C25 O11 7(3)
C23 C24 C25 C26 3(4)
O10 C24 C25 C26 -176(2)
O11 C25 C26 C27 176(2)
C24 C25 C26 C27 -1(4)
O11 C25 C26 O12 -5(3)
C24 C25 C26 O12 178.1(19)
Zn7 O12 C26 C27 -166(2)
Zn7 O12 C26 C25 14(2)
C25 C26 C27 C22 -5(4)
O12 C26 C27 C22 175(2)
C25 C26 C27 C28 -171(2)
O12 C26 C27 C28 9(4)
C23 C22 C27 C26 11(4)
C23 C22 C27 C28 178(2)
C1 C2 C28 C27 91(3)
C3 C2 C28 C27 -86(3)
C1 C2 C28 C47 -37(3)
C3 C2 C28 C47 146(2)
C26 C27 C28 C2 82(3)
C22 C27 C28 C2 -84(3)
C26 C27 C28 C47 -152(2)
C22 C27 C28 C47 42(3)
C6 C7 C29 C30 176(2)
C9 C7 C29 C30 -56(3)
C7 C29 C30 C31 -173(2)
C29 C30 C31 C32 -170(2)
C30 C31 C32 C33 78(3)
C31 C32 C33 C34 178(3)
C16 C14 C35 C36 -156(2)
C13 C14 C35 C36 78(3)
C14 C35 C36 C37 173(3)
C35 C36 C37 C38 -67(4)
C36 C37 C38 C39 -164(3)
C37 C38 C39 C40 -66(5)
C20 C21 C41 C42 169(2)
C23 C21 C41 C42 -64(3)
C21 C41 C42 C43 173(2)
C41 C42 C43 C44 78(3)
C42 C43 C44 C45 168(3)
C43 C44 C45 C46 169(3)
C2 C28 C47 C48 -175(2)
C27 C28 C47 C48 58(3)
C28 C47 C48 C49 -178(2)
C47 C48 C49 C50 175(3)
C48 C49 C50 C51 172(2)
C49 C50 C51 C52 67(3)
C58 C53 C54 C55 -6(3)
C58 C53 C54 C80 176(2)
Zn2 O13 C55 C56 -11(2)
Zn2 O13 C55 C54 164.2(16)
C53 C54 C55 O13 -179.5(18)
C80 C54 C55 O13 -2(3)
C53 C54 C55 C56 -4(3)
C80 C54 C55 C56 174(2)
Zn2 O14 C56 C57 -175(2)
Zn1 O14 C56 C57 -10(3)
Zn2 O14 C56 C55 11(2)
Zn1 O14 C56 C55 176.0(16)
O13 C55 C56 C57 -174.0(19)
C54 C55 C56 C57 10(3)
O13 C55 C56 O14 1(3)
C54 C55 C56 O14 -174.4(18)
O14 C56 C57 O15 1(3)
C55 C56 C57 O15 175.8(18)
O14 C56 C57 C58 177(2)
C55 C56 C57 C58 -8(4)
Zn1 O15 C57 C56 8(2)
Zn1 O15 C57 C58 -168.3(16)
C54 C53 C58 C57 8(3)
C54 C53 C58 C59 178(2)
C56 C57 C58 C53 0(3)
O15 C57 C58 C53 175.0(19)
C56 C57 C58 C59 -171(2)
O15 C57 C58 C59 5(3)
C53 C58 C59 C81 42(3)
C57 C58 C59 C81 -149.1(19)
C53 C58 C59 C61 -85(3)
C57 C58 C59 C61 84(2)
C65 C60 C61 C62 -11(3)
C65 C60 C61 C59 -176.9(19)
C58 C59 C61 C62 -84(3)
C81 C59 C61 C62 152(2)
C58 C59 C61 C60 82(2)
C81 C59 C61 C60 -42(3)
C60 C61 C62 O16 -175.2(19)
C59 C61 C62 O16 -9(3)
C60 C61 C62 C63 4(4)
C59 C61 C62 C63 170.1(19)
Zn8 O16 C62 C61 168.0(19)
Zn8 O16 C62 C63 -11(2)
Zn7 O17 C63 C64 -11(2)
Zn8 O17 C63 C64 -176.0(16)
Zn7 O17 C63 C62 173.6(17)
Zn8 O17 C63 C62 9(2)
C61 C62 C63 O17 -178(2)
O16 C62 C63 O17 1(3)
C61 C62 C63 C64 7(3)
O16 C62 C63 C64 -174.0(18)
Zn7 O18 C64 C63 8(2)
Zn7 O18 C64 C65 -162.4(16)
O17 C63 C64 O18 3(3)
C62 C63 C64 O18 177.8(18)
O17 C63 C64 C65 173.0(18)
C62 C63 C64 C65 -12(3)
C61 C60 C65 C64 6(3)
C61 C60 C65 C66 -178(2)
O18 C64 C65 C60 174.9(19)
C63 C64 C65 C60 6(3)
O18 C64 C65 C66 -2(3)
C63 C64 C65 C66 -171.0(19)
C60 C65 C66 C68 -84(2)
C64 C65 C66 C68 92(2)
C60 C65 C66 C87 37(3)
C64 C65 C66 C87 -147.0(18)
C72 C67 C68 C69 -5(3)
C72 C67 C68 C66 -179(2)
C87 C66 C68 C67 -36(3)
C65 C66 C68 C67 86(3)
C87 C66 C68 C69 149.2(19)
C65 C66 C68 C69 -88(2)
Zn6 O19 C69 C70 -18(2)
Zn6 O19 C69 C68 167.5(16)
C67 C68 C69 O19 -180(2)
C66 C68 C69 O19 -5(3)
C67 C68 C69 C70 5(3)
C66 C68 C69 C70 -179.7(19)
O19 C69 C70 C71 -178(2)
C68 C69 C70 C71 -2(4)
O19 C69 C70 O20 13(3)
C68 C69 C70 O20 -172.0(18)
Zn5 O20 C70 C71 -3(3)
Zn6 O20 C70 C71 -170.8(19)
Zn5 O20 C70 C69 167.5(16)
Zn6 O20 C70 C69 -1(2)
C69 C70 C71 O21 -176(2)
O20 C70 C71 O21 -7(3)
C69 C70 C71 C72 -1(4)
O20 C70 C71 C72 168(2)
Zn5 O21 C71 C70 13(3)
Zn5 O21 C71 C72 -162.2(18)
C70 C71 C72 C67 2(3)
O21 C71 C72 C67 176.8(19)
C70 C71 C72 C73 -175(2)
O21 C71 C72 C73 0(3)
C68 C67 C72 C71 1(3)
C68 C67 C72 C73 178(2)
C71 C72 C73 C75 88(3)
C67 C72 C73 C75 -88(3)
C71 C72 C73 C93 -143(2)
C67 C72 C73 C93 40(3)
C79 C74 C75 C76 -5(4)
C79 C74 C75 C73 -179(2)
C72 C73 C75 C76 -87(3)
C93 C73 C75 C76 145(2)
C72 C73 C75 C74 87(3)
C93 C73 C75 C74 -41(3)
C74 C75 C76 C77 -3(4)
C73 C75 C76 C77 171(3)
C74 C75 C76 O22 -172(2)
C73 C75 C76 O22 2(4)
Zn4 O22 C76 C77 -7(3)
Zn4 O22 C76 C75 163.8(19)
C75 C76 C77 O23 -171(2)
O22 C76 C77 O23 -1(4)
C75 C76 C77 C78 9(4)
O22 C76 C77 C78 179(2)
Zn3 O23 C77 C76 173(2)
Zn4 O23 C77 C76 8(3)
Zn3 O23 C77 C78 -7(3)
Zn4 O23 C77 C78 -172(2)
C76 C77 C78 C79 -8(4)
O23 C77 C78 C79 172(2)
C76 C77 C78 O24 179(2)
O23 C77 C78 O24 -1(4)
Zn3 O24 C78 C77 8(3)
Zn3 O24 C78 C79 -164.4(17)
C77 C78 C79 C74 1(4)
O24 C78 C79 C74 173(2)
C77 C78 C79 C80 -175(2)
O24 C78 C79 C80 -3(3)
C75 C74 C79 C78 5(3)
C75 C74 C79 C80 -179(2)
C53 C54 C80 C99 -35(3)
C55 C54 C80 C99 148(2)
C53 C54 C80 C79 91(3)
C55 C54 C80 C79 -86(3)
C78 C79 C80 C54 86(3)
C74 C79 C80 C54 -89(2)
C78 C79 C80 C99 -147(2)
C74 C79 C80 C99 37(3)
C58 C59 C81 C82 170.4(19)
C61 C59 C81 C82 -64(2)
C59 C81 C82 C83 -162.1(19)
C81 C82 C83 C84 -162.8(19)
C82 C83 C84 C85 -175.4(19)
C83 C84 C85 C86 -176.6(19)
C68 C66 C87 C88 -177.5(19)
C65 C66 C87 C88 61(3)
C66 C87 C88 C89 163(2)
C87 C88 C89 C90 172(2)
C88 C89 C90 C91 -177(2)
C89 C90 C91 C92 180(2)
C75 C73 C93 C94 -60(3)
C72 C73 C93 C94 173(2)
C73 C93 C94 C95 -178(2)
C93 C94 C95 C96 -172(3)
C94 C95 C96 C97 178(3)
C95 C96 C97 C98 -179(4)
C54 C80 C99 C100 -65(3)
C79 C80 C99 C100 172(2)
C80 C99 C100 C101 -174(2)
C99 C100 C101 C102 -71(4)
C100 C101 C102 C103 -161(3)
C101 C102 C103 C104 83(4)
C5L N1L C1L C2L 0.2(19)
Zn1 N1L C1L C2L 170.5(14)
N1L C1L C2L C3L -3(2)
C1L C2L C3L C4L 6(4)
C2L C3L C4L C5L -6(5)
C1L N1L C5L C4L -1(4)
Zn1 N1L C5L C4L -172(2)
C3L C4L C5L N1L 4(5)
C10L N4L C6L C7L 2(2)
Zn4 N4L C6L C7L 177.3(17)
N4L C6L C7L C8L 5(2)
C6L C7L C8L C9L -15(5)
C7L C8L C9L C10L 16(6)
C6L N4L C10L C9L -1(5)
Zn4 N4L C10L C9L -175(3)
C8L C9L C10L N4L -8(6)
C15L N5L C11L C12L 0.5(19)
Zn5 N5L C11L C12L -171.8(15)
N5L C11L C12L C13L -1(2)
C11L C12L C13L C14L 0(4)
C12L C13L C14L C15L 0(4)
C11L N5L C15L C14L 0(3)
Zn5 N5L C15L C14L 172(2)
C13L C14L C15L N5L 0(4)
C20L N6L C16L C17L 0(2)
Zn6 N6L C16L C17L 166.8(17)
N6L C16L C17L C18L 4(2)
C16L C17L C18L C19L -11(4)
C17L C18L C19L C20L 13(5)
C16L N6L C20L C19L 3(4)
Zn6 N6L C20L C19L -164(3)
C18L C19L C20L N6L -10(5)
O12 Zn7 N7L C25L -90(3)
O17 Zn7 N7L C25L 6(3)
O11 Zn7 N7L C25L -176(3)
O18 Zn7 N7L C25L 90(3)
O12 Zn7 N7L C21L 78.8(18)
O17 Zn7 N7L C21L 174.7(17)
O11 Zn7 N7L C21L -6.9(19)
O18 Zn7 N7L C21L -101.2(18)
C25L N7L C21L C22L -1(3)
Zn7 N7L C21L C22L -172(2)
N7L C21L C22L C23L 2(3)
C21L C22L C23L C24L -4(6)
C22L C23L C24L C25L 4(8)
C21L N7L C25L C24L 1(6)
Zn7 N7L C25L C24L 170(4)
C23L C24L C25L N7L -3(9)
C30L N8L C26L C27L -1.1(17)
Zn8 N8L C26L C27L 164.2(14)
N8L C26L C27L C28L 0(2)
C26L C27L C28L C29L -1(4)
C27L C28L C29L C30L 3(4)
C26L N8L C30L C29L 3(3)
Zn8 N8L C30L C29L -162(2)
C28L C29L C30L N8L -4(4)
C6I N1I C2I C3I 23(11)
N1I C2I C3I C4I -25(7)
C2I C3I C4I C5I 16(6)
C3I C4I C5I C6I -7(5)
C2I N1I C6I C5I -12(11)
C4I C5I C6I N1I 4(7)
